data_1507786
loop_
_publ_author_name
'Corbella, M'
'Gomez, V'
'Garcia, B'
'Rodriguez, E'
'Albela, B'
'Maestro, M A'

_publ_section_title
;
 Synthesis, crystal structure and magnetic properties of new dinuclear
 Mn(III) compounds with 4-ClC6H4COO and 4-BrC6H4COO bridges
;
_journal_issue 1
_journal_name_full
;
Inorganica Chimica Acta
;
_journal_page_first 456
_journal_page_last 462
_journal_paper_doi 10.1016/j.ica.2011.07.016
_journal_volume 376
_journal_year 2011
_chemical_formula_sum 'C48 H54 Cl4 Mn2 N4 O18'
_chemical_formula_weight 1226.63
_space_group_IT_number 2
_symmetry_cell_setting triclinic
_symmetry_space_group_name_Hall '-P 1'
_symmetry_space_group_name_H-M 'P -1'
_atom_sites_solution_hydrogens geom
_atom_sites_solution_primary direct
_atom_sites_solution_secondary difmap
_cell_angle_alpha 81.046(2)
_cell_angle_beta 75.573(2)
_cell_angle_gamma 78.114(2)
_cell_formula_units_Z 4
_cell_length_a 12.5248(6)
_cell_length_b 19.3128(9)
_cell_length_c 23.8828(12)
_cell_measurement_temperature 100(2)
_cell_volume 5441.6(5)
_computing_structure_refinement 'SHELXL-97 (Sheldrick, 2008)'
_diffrn_ambient_temperature 100(2)
_diffrn_measured_fraction_theta_full 0.979
_diffrn_measured_fraction_theta_max 0.979
_diffrn_radiation_monochromator graphite
_diffrn_radiation_source 'fine-focus sealed tube'
_diffrn_radiation_type MoK\a
_diffrn_radiation_wavelength 0.71073
_diffrn_reflns_av_R_equivalents 0.0000
_diffrn_reflns_av_sigmaI/netI 0.0821
_diffrn_reflns_limit_h_max 16
_diffrn_reflns_limit_h_min -16
_diffrn_reflns_limit_k_max 25
_diffrn_reflns_limit_k_min -25
_diffrn_reflns_limit_l_max 31
_diffrn_reflns_limit_l_min 0
_diffrn_reflns_number 40578
_diffrn_reflns_theta_full 28.38
_diffrn_reflns_theta_max 28.38
_diffrn_reflns_theta_min 0.89
_exptl_absorpt_coefficient_mu 0.735
_exptl_absorpt_correction_T_max 0.9301
_exptl_absorpt_correction_T_min 0.7726
_exptl_crystal_density_diffrn 1.497
_exptl_crystal_density_method 'not measured'
_exptl_crystal_F_000 2528
_exptl_crystal_size_max 0.37
_exptl_crystal_size_mid 0.21
_exptl_crystal_size_min 0.10
_refine_diff_density_max 1.599
_refine_diff_density_min -1.513
_refine_diff_density_rms 0.155
_refine_ls_extinction_method none
_refine_ls_goodness_of_fit_ref 1.034
_refine_ls_hydrogen_treatment mixed
_refine_ls_matrix_type full
_refine_ls_number_parameters 1402
_refine_ls_number_reflns 40578
_refine_ls_number_restraints 167
_refine_ls_restrained_S_all 1.040
_refine_ls_R_factor_all 0.1525
_refine_ls_R_factor_gt 0.0850
_refine_ls_shift/su_max 0.000
_refine_ls_shift/su_mean 0.000
_refine_ls_structure_factor_coef Fsqd
_refine_ls_weighting_details 'calc w=1/[\s^2^(Fo^2^)+(0.0680P)^2^+27.5756P] where P=(Fo^2^+2Fc^2^)/3'
_refine_ls_weighting_scheme calc
_refine_ls_wR_factor_gt 0.2127
_refine_ls_wR_factor_ref 0.2471
_reflns_number_gt 22751
_reflns_number_total 40578
_reflns_threshold_expression >2\s(I)
_cod_data_source_file c_2.cif
_cod_data_source_block mb12bc1n
_cod_database_code 1507786

loop_
_symmetry_equiv_pos_as_xyz
'x, y, z'
'-x, -y, -z'

loop_
_atom_site_label
_atom_site_type_symbol
_atom_site_fract_x
_atom_site_fract_y
_atom_site_fract_z
_atom_site_U_iso_or_equiv
_atom_site_adp_type
_atom_site_occupancy
_atom_site_symmetry_multiplicity
_atom_site_calc_flag
_atom_site_refinement_flags
_atom_site_disorder_assembly
_atom_site_disorder_group
O1 O 0.0132(3) 0.49057(17) 0.25030(17) 0.0199(7) Uani 1 1 d . . .
Mn1 Mn 0.06945(6) 0.45197(4) 0.18362(3) 0.01591(16) Uani 1 1 d . . .
N1 N -0.0799(3) 0.4871(2) 0.15723(18) 0.0178(8) Uani 1 1 d . . .
C2 C -0.1713(4) 0.5263(3) 0.1857(2) 0.0248(11) Uani 1 1 d . . .
H2 H -0.1714 0.5420 0.2215 0.030 Uiso 1 1 calc R . .
C3 C -0.2682(5) 0.5446(3) 0.1631(3) 0.0324(13) Uani 1 1 d . . .
H3 H -0.3331 0.5728 0.1838 0.039 Uiso 1 1 calc R . .
C4 C -0.2708(4) 0.5228(3) 0.1118(3) 0.0308(13) Uani 1 1 d . . .
H4 H -0.3366 0.5356 0.0970 0.037 Uiso 1 1 calc R . .
C5 C -0.1742(4) 0.4809(3) 0.0813(2) 0.0225(11) Uani 1 1 d . . .
C6 C -0.1646(5) 0.4553(3) 0.0274(3) 0.0314(13) Uani 1 1 d . . .
H6 H -0.2274 0.4660 0.0100 0.038 Uiso 1 1 calc R . .
C7 C -0.0697(5) 0.4166(3) 0.0004(3) 0.0308(13) Uani 1 1 d . . .
H7 H -0.0664 0.4007 -0.0358 0.037 Uiso 1 1 calc R . .
C8 C 0.0273(5) 0.3985(3) 0.0251(2) 0.0241(11) Uani 1 1 d . . .
C9 C 0.1293(5) 0.3568(3) -0.0003(2) 0.0302(13) Uani 1 1 d . . .
H9 H 0.1372 0.3378 -0.0358 0.036 Uiso 1 1 calc R . .
C10 C 0.2185(5) 0.3437(3) 0.0274(2) 0.0302(13) Uani 1 1 d . . .
H10 H 0.2883 0.3165 0.0107 0.036 Uiso 1 1 calc R . .
C11 C 0.2039(4) 0.3712(3) 0.0796(2) 0.0246(11) Uani 1 1 d . . .
H11 H 0.2647 0.3616 0.0984 0.029 Uiso 1 1 calc R . .
N12 N 0.1083(3) 0.4105(2) 0.10467(18) 0.0190(9) Uani 1 1 d . . .
C13 C 0.0206(4) 0.4228(3) 0.0776(2) 0.0178(10) Uani 1 1 d . . .
C14 C -0.0802(4) 0.4650(3) 0.1058(2) 0.0186(10) Uani 1 1 d . . .
O15 O 0.2231(3) 0.42075(19) 0.19139(15) 0.0192(7) Uani 1 1 d . . .
C16 C 0.2602(4) 0.3998(2) 0.2372(2) 0.0173(10) Uani 1 1 d . . .
O17 O 0.2024(3) 0.39495(19) 0.28746(15) 0.0210(8) Uani 1 1 d . . .
C18 C 0.3861(4) 0.3810(3) 0.2275(2) 0.0208(11) Uani 1 1 d . . .
C19 C 0.4518(4) 0.3892(3) 0.1716(3) 0.0278(12) Uani 1 1 d . . .
H19 H 0.4179 0.4044 0.1393 0.033 Uiso 1 1 calc R . .
C20 C 0.5689(5) 0.3748(3) 0.1632(3) 0.0323(14) Uani 1 1 d . . .
H20 H 0.6154 0.3797 0.1252 0.039 Uiso 1 1 calc R . .
C21 C 0.6145(4) 0.3535(3) 0.2106(3) 0.0305(14) Uani 1 1 d . . .
C22 C 0.5516(4) 0.3453(3) 0.2664(3) 0.0244(12) Uani 1 1 d . . .
H22 H 0.5864 0.3305 0.2984 0.029 Uiso 1 1 calc R . .
C23 C 0.4354(4) 0.3592(3) 0.2748(2) 0.0216(11) Uani 1 1 d . . .
H23 H 0.3898 0.3538 0.3130 0.026 Uiso 1 1 calc R . .
Cl1 Cl 0.76121(11) 0.33596(9) 0.19978(8) 0.0401(4) Uani 1 1 d . . .
O25 O 0.1206(3) 0.5511(2) 0.13475(18) 0.0250(8) Uani 1 1 d D . .
H25 H 0.088(5) 0.585(2) 0.145(3) 0.030 Uiso 1 1 d D . .
C26 C 0.2295(5) 0.5654(3) 0.1138(3) 0.0331(13) Uani 1 1 d . . .
H26A H 0.2317 0.6006 0.0789 0.040 Uiso 1 1 calc R . .
H26B H 0.2810 0.5211 0.1023 0.040 Uiso 1 1 calc R . .
C27 C 0.2682(7) 0.5937(5) 0.1590(3) 0.056(2) Uani 1 1 d . . .
H27A H 0.2213 0.6397 0.1680 0.084 Uiso 1 1 calc R . .
H27B H 0.3463 0.5999 0.1442 0.084 Uiso 1 1 calc R . .
H27C H 0.2621 0.5600 0.1944 0.084 Uiso 1 1 calc R . .
Mn2 Mn 0.02834(6) 0.44235(4) 0.31857(3) 0.01619(16) Uani 1 1 d . . .
N51 N 0.0848(3) 0.5256(2) 0.34022(19) 0.0179(8) Uani 1 1 d . . .
C52 C 0.0997(4) 0.5869(3) 0.3090(3) 0.0253(11) Uani 1 1 d . . .
H52 H 0.0789 0.5970 0.2725 0.030 Uiso 1 1 calc R . .
C53 C 0.1446(5) 0.6372(3) 0.3273(3) 0.0318(13) Uani 1 1 d . . .
H53 H 0.1565 0.6799 0.3028 0.038 Uiso 1 1 calc R . .
C54 C 0.1719(5) 0.6255(3) 0.3804(3) 0.0310(13) Uani 1 1 d . . .
H54 H 0.2005 0.6603 0.3936 0.037 Uiso 1 1 calc R . .
C55 C 0.1565(4) 0.5600(3) 0.4155(3) 0.0278(12) Uani 1 1 d . . .
C56 C 0.1830(5) 0.5404(4) 0.4721(3) 0.0362(15) Uani 1 1 d . . .
H56 H 0.2128 0.5725 0.4878 0.043 Uiso 1 1 calc R . .
C57 C 0.1661(5) 0.4773(4) 0.5031(3) 0.0337(14) Uani 1 1 d . . .
H57 H 0.1842 0.4657 0.5401 0.040 Uiso 1 1 calc R . .
C58 C 0.1212(4) 0.4275(3) 0.4807(2) 0.0272(12) Uani 1 1 d . . .
C59 C 0.1005(5) 0.3614(4) 0.5104(2) 0.0343(14) Uani 1 1 d . . .
H59 H 0.1187 0.3463 0.5472 0.041 Uiso 1 1 calc R . .
C60 C 0.0536(5) 0.3186(3) 0.4860(2) 0.0308(13) Uani 1 1 d . . .
H60 H 0.0383 0.2741 0.5062 0.037 Uiso 1 1 calc R . .
N62 N 0.0500(3) 0.4024(2) 0.40153(19) 0.0196(9) Uani 1 1 d . . .
C61 C 0.0286(4) 0.3404(3) 0.4315(2) 0.0243(11) Uani 1 1 d . . .
H61 H -0.0045 0.3105 0.4154 0.029 Uiso 1 1 calc R . .
C63 C 0.0944(4) 0.4455(3) 0.4256(2) 0.0223(11) Uani 1 1 d . . .
C64 C 0.1136(4) 0.5121(3) 0.3928(2) 0.0221(11) Uani 1 1 d . . .
O65 O -0.0234(3) 0.35478(18) 0.31443(15) 0.0199(7) Uani 1 1 d . . .
C66 C -0.0127(4) 0.3244(3) 0.2683(2) 0.0169(10) Uani 1 1 d . . .
O67 O 0.0195(3) 0.35072(18) 0.21730(16) 0.0208(8) Uani 1 1 d . . .
C68 C -0.0412(4) 0.2515(3) 0.2781(2) 0.0189(10) Uani 1 1 d . . .
C69 C -0.0966(4) 0.2237(3) 0.3329(2) 0.0229(11) Uani 1 1 d . . .
H69 H -0.1145 0.2514 0.3646 0.027 Uiso 1 1 calc R . .
C70 C -0.1255(5) 0.1570(3) 0.3417(2) 0.0268(12) Uani 1 1 d . . .
H70 H -0.1612 0.1379 0.3791 0.032 Uiso 1 1 calc R . .
C71 C -0.1003(5) 0.1183(3) 0.2934(3) 0.0300(13) Uani 1 1 d . . .
C72 C -0.0438(5) 0.1447(3) 0.2389(3) 0.0271(12) Uani 1 1 d . . .
H72 H -0.0252 0.1172 0.2071 0.033 Uiso 1 1 calc R . .
C73 C -0.0148(4) 0.2112(3) 0.2316(2) 0.0223(11) Uani 1 1 d . . .
H73 H 0.0234 0.2295 0.1944 0.027 Uiso 1 1 calc R . .
Cl2 Cl -0.13712(15) 0.03465(8) 0.30315(8) 0.0428(4) Uani 1 1 d . . .
O75 O -0.1443(3) 0.4923(2) 0.36038(17) 0.0208(8) Uani 1 1 d . . .
H75 H -0.166(5) 0.528(3) 0.350(3) 0.025 Uiso 1 1 d . . .
C76 C -0.2415(4) 0.4590(3) 0.3793(2) 0.0261(11) Uani 1 1 d . . .
H76A H -0.2963 0.4855 0.4096 0.031 Uiso 1 1 calc R . .
H76B H -0.2197 0.4099 0.3969 0.031 Uiso 1 1 calc R . .
C77 C -0.2963(5) 0.4567(4) 0.3304(3) 0.0415(16) Uani 1 1 d . . .
H77A H -0.3243 0.5054 0.3152 0.062 Uiso 1 1 calc R . .
H77B H -0.3588 0.4306 0.3449 0.062 Uiso 1 1 calc R . .
H77C H -0.2414 0.4327 0.2994 0.062 Uiso 1 1 calc R . .
O2 O 0.4963(3) -0.01056(17) 0.25111(16) 0.0179(7) Uani 1 1 d . . .
Mn3 Mn 0.56207(6) -0.04316(4) 0.18265(3) 0.01926(17) Uani 1 1 d . . .
N101 N 0.4099(4) -0.0236(2) 0.1585(2) 0.0227(9) Uani 1 1 d . . .
C102 C 0.3106(4) 0.0036(3) 0.1895(3) 0.0278(12) Uani 1 1 d . . .
H102 H 0.3055 0.0181 0.2265 0.033 Uiso 1 1 calc R . .
C103 C 0.2130(5) 0.0112(3) 0.1685(3) 0.0388(15) Uani 1 1 d . . .
H103 H 0.1425 0.0306 0.1912 0.047 Uiso 1 1 calc R . .
C104 C 0.2200(6) -0.0093(4) 0.1157(3) 0.0479(19) Uani 1 1 d . . .
H104 H 0.1543 -0.0038 0.1012 0.057 Uiso 1 1 calc R . .
C105 C 0.3219(6) -0.0380(3) 0.0831(3) 0.0412(17) Uani 1 1 d . . .
C106 C 0.3422(9) -0.0630(4) 0.0256(3) 0.061(3) Uani 1 1 d . . .
H106 H 0.2804 -0.0596 0.0084 0.073 Uiso 1 1 calc R . .
C107 C 0.4456(9) -0.0907(4) -0.0037(3) 0.059(2) Uani 1 1 d . . .
H107 H 0.4545 -0.1060 -0.0407 0.071 Uiso 1 1 calc R . .
C108 C 0.5403(8) -0.0972(4) 0.0198(3) 0.049(2) Uani 1 1 d . . .
C109 C 0.6498(8) -0.1247(4) -0.0078(3) 0.059(2) Uani 1 1 d . . .
H109 H 0.6635 -0.1422 -0.0445 0.071 Uiso 1 1 calc R . .
C110 C 0.7380(8) -0.1267(4) 0.0177(3) 0.056(2) Uani 1 1 d . . .
H110 H 0.8128 -0.1442 -0.0013 0.068 Uiso 1 1 calc R . .
C111 C 0.7144(6) -0.1027(3) 0.0713(3) 0.0412(16) Uani 1 1 d . . .
H111 H 0.7750 -0.1047 0.0892 0.049 Uiso 1 1 calc R . .
N112 N 0.6110(4) -0.0766(3) 0.1001(2) 0.0303(11) Uani 1 1 d . . .
C113 C 0.5249(6) -0.0740(3) 0.0745(3) 0.0312(13) Uani 1 1 d . . .
C114 C 0.4159(5) -0.0443(3) 0.1059(2) 0.0297(13) Uani 1 1 d . . .
O115 O 0.7193(3) -0.0652(2) 0.18756(17) 0.0285(9) Uani 1 1 d . . .
C116 C 0.7591(4) -0.0832(3) 0.2332(2) 0.0213(11) Uani 1 1 d . . .
O117 O 0.7041(3) -0.07961(18) 0.28380(16) 0.0203(8) Uani 1 1 d . . .
C118 C 0.8822(4) -0.1127(3) 0.2236(3) 0.0237(11) Uani 1 1 d . . .
C119 C 0.9521(4) -0.1074(3) 0.1691(3) 0.0335(14) Uani 1 1 d . . .
H119 H 0.9227 -0.0842 0.1367 0.040 Uiso 1 1 calc R . .
C120 C 1.0655(5) -0.1358(3) 0.1615(3) 0.0377(15) Uani 1 1 d . . .
H120 H 1.1137 -0.1338 0.1239 0.045 Uiso 1 1 calc R . .
C121 C 1.1065(4) -0.1669(3) 0.2094(3) 0.0392(16) Uani 1 1 d . . .
C122 C 1.0383(5) -0.1722(3) 0.2637(3) 0.0380(16) Uani 1 1 d . . .
H122 H 1.0686 -0.1945 0.2960 0.046 Uiso 1 1 calc R . .
C123 C 0.9242(4) -0.1450(3) 0.2716(3) 0.0260(12) Uani 1 1 d . . .
H123 H 0.8761 -0.1486 0.3092 0.031 Uiso 1 1 calc R . .
Cl3 Cl 1.24906(12) -0.20012(10) 0.20080(10) 0.0583(6) Uani 1 1 d . . .
O125 O 0.5855(3) 0.0666(2) 0.14071(17) 0.0269(9) Uani 1 1 d . . .
H125 H 0.529(5) 0.093(3) 0.157(3) 0.032 Uiso 1 1 d . . .
C126 C 0.6888(6) 0.0942(4) 0.1250(3) 0.052(2) Uani 1 1 d . . .
H12A H 0.6860 0.1320 0.0919 0.063 Uiso 1 1 calc R . .
H12B H 0.7518 0.0556 0.1122 0.063 Uiso 1 1 calc R . .
C127 C 0.7088(8) 0.1237(6) 0.1739(4) 0.082(3) Uani 1 1 d . . .
H12C H 0.6445 0.1599 0.1882 0.122 Uiso 1 1 calc R . .
H12D H 0.7764 0.1453 0.1609 0.122 Uiso 1 1 calc R . .
H12E H 0.7189 0.0854 0.2053 0.122 Uiso 1 1 calc R . .
Mn4 Mn 0.52689(6) -0.05603(4) 0.31782(3) 0.01409(15) Uani 1 1 d . . .
N151 N 0.5419(3) 0.0379(2) 0.34405(19) 0.0196(9) Uani 1 1 d . . .
C152 C 0.5249(4) 0.1029(3) 0.3164(3) 0.0275(12) Uani 1 1 d . . .
H152 H 0.4996 0.1097 0.2812 0.033 Uiso 1 1 calc R . .
C153 C 0.5435(5) 0.1623(3) 0.3380(3) 0.0360(14) Uani 1 1 d . . .
H153 H 0.5283 0.2085 0.3181 0.043 Uiso 1 1 calc R . .
C154 C 0.5825(5) 0.1537(3) 0.3865(3) 0.0360(14) Uani 1 1 d . . .
H154 H 0.5962 0.1938 0.4005 0.043 Uiso 1 1 calc R . .
C155 C 0.6031(4) 0.0855(3) 0.4168(3) 0.0260(12) Uani 1 1 d . . .
C156 C 0.6438(4) 0.0699(3) 0.4695(3) 0.0306(13) Uani 1 1 d . . .
H156 H 0.6588 0.1075 0.4862 0.037 Uiso 1 1 calc R . .
C157 C 0.6609(4) 0.0027(4) 0.4954(3) 0.0313(14) Uani 1 1 d . . .
H157 H 0.6882 -0.0062 0.5300 0.038 Uiso 1 1 calc R . .
C158 C 0.6391(4) -0.0558(3) 0.4722(2) 0.0214(11) Uani 1 1 d . . .
C159 C 0.6544(4) -0.1272(3) 0.4976(2) 0.0300(13) Uani 1 1 d . . .
H159 H 0.6813 -0.1393 0.5323 0.036 Uiso 1 1 calc R . .
C160 C 0.6303(4) -0.1784(3) 0.4720(2) 0.0258(11) Uani 1 1 d . . .
H160 H 0.6407 -0.2266 0.4887 0.031 Uiso 1 1 calc R . .
C161 C 0.5901(4) -0.1599(3) 0.4207(2) 0.0203(10) Uani 1 1 d . . .
H161 H 0.5743 -0.1963 0.4031 0.024 Uiso 1 1 calc R . .
N162 N 0.5737(3) -0.0934(2) 0.39620(18) 0.0164(8) Uani 1 1 d . . .
C163 C 0.5987(4) -0.0418(3) 0.4215(2) 0.0174(10) Uani 1 1 d . . .
C164 C 0.5809(4) 0.0286(3) 0.3932(2) 0.0180(10) Uani 1 1 d . . .
O165 O 0.5044(3) -0.15040(18) 0.31020(15) 0.0179(7) Uani 1 1 d . . .
C166 C 0.5142(4) -0.1793(3) 0.2643(2) 0.0174(10) Uani 1 1 d . . .
O167 O 0.5417(3) -0.1509(2) 0.21354(16) 0.0239(8) Uani 1 1 d . . .
C168 C 0.4908(4) -0.2536(3) 0.2729(2) 0.0217(11) Uani 1 1 d . . .
C169 C 0.4687(4) -0.2905(3) 0.3286(3) 0.0245(11) Uani 1 1 d . . .
H169 H 0.4679 -0.2680 0.3614 0.029 Uiso 1 1 calc R . .
C170 C 0.4479(5) -0.3599(3) 0.3365(3) 0.0349(14) Uani 1 1 d . . .
H170 H 0.4348 -0.3857 0.3741 0.042 Uiso 1 1 calc R . .
C171 C 0.4469(5) -0.3902(3) 0.2874(3) 0.0374(16) Uani 1 1 d . . .
C172 C 0.4673(4) -0.3547(3) 0.2321(3) 0.0309(14) Uani 1 1 d . . .
H172 H 0.4653 -0.3765 0.1995 0.037 Uiso 1 1 calc R . .
C173 C 0.4909(4) -0.2866(3) 0.2252(3) 0.0264(12) Uani 1 1 d . . .
H173 H 0.5073 -0.2620 0.1873 0.032 Uiso 1 1 calc R . .
Cl4 Cl 0.41951(13) -0.47648(8) 0.29598(10) 0.0528(5) Uani 1 1 d . . .
O175 O 0.3508(3) -0.0364(2) 0.36822(17) 0.0212(8) Uani 1 1 d . . .
H175 H 0.317(5) -0.001(3) 0.374(3) 0.025 Uiso 1 1 d . . .
C176 C 0.2770(4) -0.0879(3) 0.3829(2) 0.0261(11) Uani 1 1 d . . .
H17A H 0.2202 -0.0768 0.4189 0.031 Uiso 1 1 calc R . .
H17B H 0.3207 -0.1359 0.3907 0.031 Uiso 1 1 calc R . .
C177 C 0.2186(6) -0.0883(4) 0.3346(3) 0.0442(17) Uani 1 1 d . . .
H17C H 0.1689 -0.0425 0.3297 0.066 Uiso 1 1 calc R . .
H17D H 0.1745 -0.1267 0.3447 0.066 Uiso 1 1 calc R . .
H17E H 0.2746 -0.0959 0.2983 0.066 Uiso 1 1 calc R . .
Cl10 Cl -0.24539(10) 0.24315(7) 0.50645(6) 0.0266(3) Uani 1 1 d D . .
O11 O -0.2105(4) 0.2434(2) 0.55904(19) 0.0431(11) Uani 1 1 d D . .
O12 O -0.3608(3) 0.2342(2) 0.5200(2) 0.0407(11) Uani 1 1 d D . .
O13 O -0.1776(3) 0.1832(2) 0.47700(18) 0.0366(10) Uani 1 1 d D . .
O14 O -0.2313(4) 0.3076(2) 0.4696(2) 0.0524(13) Uani 1 1 d D . .
Cl20 Cl -0.22520(10) 0.68258(7) 0.34439(6) 0.0242(3) Uani 1 1 d D . .
O21 O -0.2118(5) 0.6260(2) 0.30881(19) 0.0560(15) Uani 1 1 d D . .
O22 O -0.1184(3) 0.6881(3) 0.3518(2) 0.0516(13) Uani 1 1 d D . .
O23 O -0.2740(3) 0.74696(19) 0.31587(18) 0.0317(9) Uani 1 1 d D . .
O24 O -0.2960(3) 0.6658(2) 0.40004(17) 0.0366(10) Uani 1 1 d D . .
Cl30 Cl 0.33557(13) 0.20283(7) 0.15930(6) 0.0323(3) Uani 1 1 d D . .
O31 O 0.2610(5) 0.1648(3) 0.1447(2) 0.0622(15) Uani 1 1 d D . .
O32 O 0.4062(4) 0.2278(3) 0.1062(2) 0.0536(13) Uani 1 1 d D . .
O33 O 0.2724(4) 0.2601(2) 0.1903(2) 0.0543(14) Uani 1 1 d D . .
O34 O 0.4036(5) 0.1555(3) 0.1954(2) 0.0648(17) Uani 1 1 d D . .
Cl40 Cl 0.0192(2) 0.98200(15) 0.00108(15) 0.0300(7) Uani 0.50 1 d PD A -1
O41 O 0.0012(8) 0.9650(5) -0.0520(4) 0.049(2) Uiso 0.50 1 d PD A -1
O42 O 0.0916(7) 1.0342(5) -0.0131(4) 0.044(2) Uiso 0.50 1 d PD A -1
O43 O -0.0857(9) 1.0059(7) 0.0366(5) 0.075(3) Uiso 0.50 1 d PD A -1
O44 O 0.0737(8) 0.9187(5) 0.0298(4) 0.050(2) Uiso 0.50 1 d PD A -1
Cl50 Cl 0.5134(3) 0.5137(2) 0.0035(2) 0.0442(10) Uani 0.50 1 d PD B -1
O51 O 0.4914(9) 0.5239(6) 0.0636(4) 0.061(3) Uiso 0.50 1 d PD B -1
O52 O 0.555(2) 0.4404(7) -0.0019(11) 0.173(10) Uiso 0.50 1 d PD B -1
O53 O 0.6002(7) 0.5536(5) -0.0229(4) 0.049(2) Uiso 0.50 1 d PD B -1
O54 O 0.4212(9) 0.5479(7) -0.0184(5) 0.066(3) Uiso 0.50 1 d PD B -1
O201 O -0.4677(9) 0.3220(4) 0.4191(4) 0.135(4) Uani 1 1 d D . .
H201 H -0.4195 0.3058 0.4389 0.202 Uiso 1 1 calc RD . .
C202 C -0.5516(7) 0.3648(4) 0.4492(4) 0.064(2) Uani 1 1 d D . .
H20A H -0.6010 0.3349 0.4770 0.076 Uiso 1 1 calc R . .
H20B H -0.5958 0.3934 0.4218 0.076 Uiso 1 1 calc R . .
C203 C -0.5235(6) 0.4133(5) 0.4813(4) 0.072(3) Uani 1 1 d D . .
H20C H -0.5000 0.3869 0.5160 0.107 Uiso 1 1 calc R . .
H20D H -0.5892 0.4498 0.4931 0.107 Uiso 1 1 calc R . .
H20E H -0.4623 0.4360 0.4567 0.107 Uiso 1 1 calc R . .
O211 O -0.0160(4) 0.6741(2) 0.12378(18) 0.0367(10) Uani 1 1 d D . .
H211 H 0.0132 0.7068 0.1018 0.055 Uiso 1 1 calc R . .
C212 C -0.0867(5) 0.7017(3) 0.1747(2) 0.0322(13) Uani 1 1 d D . .
H21A H -0.0524 0.7380 0.1856 0.039 Uiso 1 1 calc R . .
H21B H -0.0920 0.6628 0.2070 0.039 Uiso 1 1 calc R . .
C213 C -0.2010(5) 0.7343(4) 0.1674(4) 0.0519(19) Uani 1 1 d D . .
H21C H -0.1970 0.7755 0.1377 0.078 Uiso 1 1 calc R . .
H21D H -0.2470 0.7498 0.2044 0.078 Uiso 1 1 calc R . .
H21E H -0.2346 0.6992 0.1552 0.078 Uiso 1 1 calc R . .
O221 O 0.0584(15) 0.7703(7) 0.0372(4) 0.288(11) Uani 1 1 d D . .
H221 H 0.0284 0.8085 0.0516 0.432 Uiso 1 1 calc RD . .
C222 C 0.0963(15) 0.7836(11) -0.0175(7) 0.278(19) Uani 1 1 d D . .
H22A H 0.1662 0.7484 -0.0262 0.334 Uiso 1 1 calc R . .
H22B H 0.1203 0.8302 -0.0218 0.334 Uiso 1 1 calc R . .
C223 C 0.0479(10) 0.7872(7) -0.0652(6) 0.162(9) Uani 1 1 d D . .
H22C H -0.0125 0.7591 -0.0543 0.243 Uiso 1 1 calc R . .
H22D H 0.1049 0.7680 -0.0979 0.243 Uiso 1 1 calc R . .
H22E H 0.0174 0.8369 -0.0765 0.243 Uiso 1 1 calc R . .
O231 O 0.0514(4) 0.1289(3) 0.4752(2) 0.0657(16) Uani 1 1 d D . .
H231 H -0.0139 0.1440 0.4704 0.099 Uiso 1 1 calc R . .
C232 C 0.0467(6) 0.0907(6) 0.5321(3) 0.087(4) Uani 1 1 d D . .
H23A H 0.1097 0.0499 0.5296 0.104 Uiso 1 1 calc R . .
H23B H -0.0236 0.0711 0.5444 0.104 Uiso 1 1 calc R . .
C233 C 0.0519(9) 0.1323(7) 0.5766(4) 0.124(6) Uani 1 1 d D . .
H23C H 0.1142 0.1586 0.5622 0.187 Uiso 1 1 calc R . .
H23D H 0.0636 0.1004 0.6115 0.187 Uiso 1 1 calc R . .
H23E H -0.0185 0.1659 0.5861 0.187 Uiso 1 1 calc R . .
O241 O 0.2243(4) 0.0907(2) 0.38218(19) 0.0426(11) Uani 1 1 d D . .
H241 H 0.1657 0.0987 0.4082 0.064 Uiso 1 1 calc R . .
C242 C 0.2141(5) 0.1391(3) 0.3314(3) 0.0407(16) Uani 1 1 d D . .
H24A H 0.1405 0.1402 0.3227 0.049 Uiso 1 1 calc R . .
H24B H 0.2729 0.1216 0.2980 0.049 Uiso 1 1 calc R . .
C243 C 0.2247(6) 0.2123(4) 0.3379(4) 0.063(2) Uani 1 1 d D . .
H24C H 0.1631 0.2313 0.3688 0.094 Uiso 1 1 calc R . .
H24D H 0.2216 0.2426 0.3012 0.094 Uiso 1 1 calc R . .
H24E H 0.2963 0.2113 0.3479 0.094 Uiso 1 1 calc R . .
O251 O 0.4843(14) 0.3469(8) -0.0682(8) 0.099(5) Uiso 0.50 1 d PD C 1
H251 H 0.5126 0.3767 -0.0573 0.148 Uiso 0.50 1 calc PR C 1
C252 C 0.5347(15) 0.2793(9) -0.0514(9) 0.046(5) Uiso 0.50 1 d PD C 1
H25A H 0.5464 0.2506 -0.0841 0.055 Uiso 0.50 1 calc PR C 1
H25B H 0.4807 0.2587 -0.0185 0.055 Uiso 0.50 1 calc PR C 1
C253 C 0.6402(18) 0.2689(14) -0.0340(12) 0.114(9) Uiso 0.50 1 d PD C 1
H25C H 0.6820 0.3066 -0.0546 0.171 Uiso 0.50 1 calc PR C 1
H25D H 0.6842 0.2225 -0.0438 0.171 Uiso 0.50 1 calc PR C 1
H25E H 0.6259 0.2708 0.0080 0.171 Uiso 0.50 1 calc PR C 1
O254 O 0.6715(13) 0.3114(9) -0.0042(8) 0.111(5) Uiso 0.50 1 d PD D 2
H254 H 0.6482 0.3418 0.0197 0.167 Uiso 0.50 1 calc PRD D 2
C255 C 0.5856(17) 0.2788(12) -0.0059(9) 0.079(6) Uiso 0.50 1 d PD D 2
H25F H 0.5212 0.2962 0.0251 0.094 Uiso 0.50 1 calc PR D 2
H25G H 0.6087 0.2274 0.0054 0.094 Uiso 0.50 1 calc PR D 2
C256 C 0.543(3) 0.285(2) -0.0583(15) 0.15(2) Uiso 0.50 1 d PD D 2
H25H H 0.4913 0.3297 -0.0616 0.225 Uiso 0.50 1 calc PR D 2
H25I H 0.5046 0.2449 -0.0562 0.225 Uiso 0.50 1 calc PR D 2
H25J H 0.6062 0.2834 -0.0924 0.225 Uiso 0.50 1 calc PR D 2

loop_
_atom_site_aniso_label
_atom_site_aniso_U_11
_atom_site_aniso_U_22
_atom_site_aniso_U_33
_atom_site_aniso_U_23
_atom_site_aniso_U_13
_atom_site_aniso_U_12
O1 0.0210(18) 0.0203(18) 0.0195(16) -0.0022(16) -0.0071(14) -0.0030(13)
Mn1 0.0154(3) 0.0179(4) 0.0157(4) -0.0021(3) -0.0074(3) -0.0005(3)
N1 0.0173(19) 0.019(2) 0.018(2) -0.0016(17) -0.0059(16) -0.0028(15)
C2 0.021(2) 0.027(3) 0.025(3) -0.004(2) -0.004(2) 0.000(2)
C3 0.023(3) 0.036(3) 0.038(3) -0.002(3) -0.012(2) 0.002(2)
C4 0.019(3) 0.041(3) 0.037(3) -0.001(3) -0.018(2) -0.004(2)
C5 0.021(2) 0.023(3) 0.025(3) 0.004(2) -0.012(2) -0.005(2)
C6 0.033(3) 0.033(3) 0.034(3) 0.003(3) -0.021(3) -0.008(2)
C7 0.038(3) 0.042(4) 0.018(3) -0.003(2) -0.014(2) -0.012(3)
C8 0.029(3) 0.028(3) 0.017(3) -0.002(2) -0.007(2) -0.007(2)
C9 0.036(3) 0.038(3) 0.020(3) -0.010(2) -0.007(2) -0.007(2)
C10 0.023(3) 0.040(3) 0.026(3) -0.012(3) -0.001(2) -0.003(2)
C11 0.026(3) 0.026(3) 0.019(3) -0.001(2) -0.005(2) 0.001(2)
N12 0.019(2) 0.022(2) 0.017(2) -0.0019(17) -0.0049(17) -0.0035(16)
C13 0.021(2) 0.020(2) 0.014(2) 0.0020(19) -0.0086(19) -0.0046(19)
C14 0.023(2) 0.018(2) 0.017(2) 0.0003(19) -0.008(2) -0.0066(19)
O15 0.0162(16) 0.0206(18) 0.0214(19) -0.0007(14) -0.0073(14) -0.0017(13)
C16 0.018(2) 0.012(2) 0.025(3) -0.0012(19) -0.009(2) -0.0057(17)
O17 0.0218(17) 0.0235(19) 0.0187(19) -0.0004(15) -0.0090(15) -0.0023(14)
C18 0.019(2) 0.016(2) 0.030(3) 0.000(2) -0.013(2) -0.0006(18)
C19 0.018(2) 0.035(3) 0.032(3) 0.003(2) -0.013(2) -0.002(2)
C20 0.018(3) 0.038(3) 0.037(3) 0.006(3) -0.007(2) -0.005(2)
C21 0.017(2) 0.019(3) 0.058(4) 0.003(3) -0.017(3) -0.005(2)
C22 0.027(3) 0.017(2) 0.038(3) 0.001(2) -0.023(2) -0.005(2)
C23 0.026(3) 0.014(2) 0.028(3) 0.003(2) -0.014(2) -0.0045(19)
Cl1 0.0177(6) 0.0461(9) 0.0568(10) 0.0022(8) -0.0152(6) -0.0039(6)
O25 0.0248(19) 0.023(2) 0.026(2) -0.0017(16) -0.0055(16) -0.0025(15)
C26 0.025(3) 0.045(4) 0.032(3) 0.000(3) -0.008(2) -0.014(2)
C27 0.065(5) 0.076(6) 0.040(4) 0.001(4) -0.019(4) -0.036(4)
Mn2 0.0199(4) 0.0158(4) 0.0156(4) -0.0023(3) -0.0077(3) -0.0044(3)
N51 0.0161(19) 0.019(2) 0.020(2) -0.0051(17) -0.0049(16) -0.0034(15)
C52 0.022(2) 0.024(3) 0.032(3) -0.005(2) -0.008(2) -0.005(2)
C53 0.028(3) 0.024(3) 0.046(4) -0.008(3) -0.009(3) -0.005(2)
C54 0.026(3) 0.031(3) 0.042(3) -0.016(3) -0.010(2) -0.008(2)
C55 0.021(3) 0.032(3) 0.036(3) -0.019(3) -0.007(2) -0.005(2)
C56 0.027(3) 0.057(4) 0.033(3) -0.026(3) -0.008(3) -0.008(3)
C57 0.026(3) 0.052(4) 0.030(3) -0.015(3) -0.009(2) -0.009(3)
C58 0.021(3) 0.042(3) 0.021(3) -0.009(2) -0.009(2) -0.002(2)
C59 0.031(3) 0.054(4) 0.016(3) 0.000(3) -0.007(2) -0.004(3)
C60 0.034(3) 0.034(3) 0.021(3) 0.004(2) -0.005(2) -0.005(2)
N62 0.019(2) 0.022(2) 0.018(2) -0.0037(17) -0.0043(17) -0.0028(16)
C61 0.024(3) 0.026(3) 0.024(3) -0.005(2) -0.005(2) -0.006(2)
C63 0.019(2) 0.032(3) 0.018(3) -0.008(2) -0.006(2) 0.000(2)
C64 0.018(2) 0.027(3) 0.024(3) -0.012(2) -0.004(2) -0.003(2)
O65 0.0251(18) 0.0186(18) 0.0203(19) -0.0037(14) -0.0073(15) -0.0095(14)
C66 0.013(2) 0.018(2) 0.023(3) -0.003(2) -0.0089(19) -0.0024(17)
O67 0.0261(18) 0.0173(17) 0.0212(19) -0.0044(15) -0.0081(15) -0.0037(14)
C68 0.017(2) 0.017(2) 0.026(3) -0.003(2) -0.011(2) -0.0020(18)
C69 0.019(2) 0.025(3) 0.027(3) -0.010(2) -0.003(2) -0.005(2)
C70 0.030(3) 0.027(3) 0.025(3) 0.002(2) -0.005(2) -0.012(2)
C71 0.030(3) 0.020(3) 0.043(4) -0.007(2) -0.011(3) -0.006(2)
C72 0.028(3) 0.019(3) 0.037(3) -0.012(2) -0.010(2) -0.002(2)
C73 0.019(2) 0.021(3) 0.026(3) -0.002(2) -0.006(2) -0.0006(19)
Cl2 0.0555(10) 0.0252(7) 0.0523(10) -0.0095(7) -0.0065(8) -0.0201(7)
O75 0.0201(18) 0.0195(18) 0.024(2) 0.0017(15) -0.0083(15) -0.0056(14)
C76 0.028(3) 0.031(3) 0.023(3) -0.002(2) -0.006(2) -0.014(2)
C77 0.035(3) 0.059(4) 0.039(4) -0.015(3) -0.010(3) -0.020(3)
O2 0.0164(16) 0.0185(17) 0.0171(16) 0.0001(15) -0.0042(14) -0.0004(12)
Mn3 0.0177(4) 0.0225(4) 0.0141(4) 0.0015(3) -0.0034(3) 0.0015(3)
N101 0.025(2) 0.021(2) 0.025(2) 0.0025(18) -0.0134(19) -0.0044(17)
C102 0.024(3) 0.024(3) 0.038(3) 0.001(2) -0.014(2) -0.004(2)
C103 0.022(3) 0.036(3) 0.060(4) 0.001(3) -0.017(3) -0.004(2)
C104 0.052(4) 0.044(4) 0.063(5) 0.019(3) -0.041(4) -0.027(3)
C105 0.065(5) 0.036(3) 0.038(4) 0.017(3) -0.032(3) -0.033(3)
C106 0.114(7) 0.058(5) 0.042(4) 0.020(4) -0.057(5) -0.058(5)
C107 0.117(8) 0.050(5) 0.023(4) 0.003(3) -0.018(4) -0.043(5)
C108 0.102(6) 0.030(4) 0.017(3) 0.005(3) -0.010(4) -0.025(4)
C109 0.107(7) 0.034(4) 0.026(4) -0.014(3) 0.022(4) -0.024(4)
C110 0.084(6) 0.036(4) 0.028(4) -0.007(3) 0.019(4) 0.000(4)
C111 0.051(4) 0.032(3) 0.027(3) -0.005(3) 0.013(3) -0.002(3)
N112 0.041(3) 0.024(2) 0.018(2) 0.0014(19) -0.003(2) 0.005(2)
C113 0.052(4) 0.021(3) 0.020(3) 0.007(2) -0.007(3) -0.012(3)
C114 0.050(4) 0.023(3) 0.021(3) 0.011(2) -0.016(3) -0.017(3)
O115 0.0166(17) 0.039(2) 0.022(2) 0.0048(17) -0.0022(15) 0.0046(15)
C116 0.016(2) 0.018(2) 0.028(3) 0.002(2) -0.004(2) -0.0029(18)
O117 0.0148(16) 0.0213(18) 0.025(2) 0.0003(15) -0.0065(14) -0.0031(13)
C118 0.016(2) 0.020(3) 0.036(3) -0.003(2) -0.008(2) -0.0028(19)
C119 0.018(3) 0.024(3) 0.050(4) 0.007(3) 0.000(2) -0.002(2)
C120 0.014(2) 0.034(3) 0.059(4) -0.009(3) 0.006(3) -0.003(2)
C121 0.012(2) 0.031(3) 0.074(5) -0.016(3) -0.005(3) 0.000(2)
C122 0.029(3) 0.025(3) 0.068(5) -0.013(3) -0.028(3) 0.004(2)
C123 0.022(3) 0.020(3) 0.038(3) -0.002(2) -0.012(2) -0.003(2)
Cl3 0.0165(7) 0.0536(11) 0.1057(17) -0.0252(11) -0.0158(8) 0.0072(6)
O125 0.0200(19) 0.031(2) 0.026(2) 0.0057(17) -0.0047(16) -0.0051(16)
C126 0.033(4) 0.059(5) 0.060(5) 0.025(4) -0.007(3) -0.023(3)
C127 0.082(6) 0.111(8) 0.077(6) 0.027(6) -0.046(5) -0.067(6)
Mn4 0.0160(3) 0.0126(3) 0.0144(4) 0.0003(3) -0.0053(3) -0.0030(3)
N151 0.019(2) 0.013(2) 0.026(2) -0.0021(17) -0.0037(18) -0.0032(15)
C152 0.024(3) 0.020(3) 0.034(3) 0.004(2) -0.002(2) -0.005(2)
C153 0.037(3) 0.017(3) 0.055(4) 0.001(3) -0.012(3) -0.008(2)
C154 0.034(3) 0.020(3) 0.057(4) -0.017(3) -0.002(3) -0.009(2)
C155 0.018(2) 0.029(3) 0.036(3) -0.015(2) -0.005(2) -0.009(2)
C156 0.022(3) 0.042(3) 0.034(3) -0.025(3) 0.000(2) -0.011(2)
C157 0.020(3) 0.055(4) 0.027(3) -0.020(3) -0.007(2) -0.009(2)
C158 0.008(2) 0.038(3) 0.018(3) -0.008(2) 0.0009(18) -0.0042(19)
C159 0.021(3) 0.049(4) 0.019(3) 0.003(2) -0.009(2) -0.003(2)
C160 0.026(3) 0.028(3) 0.020(3) 0.005(2) -0.008(2) 0.000(2)
C161 0.024(2) 0.017(2) 0.019(3) -0.001(2) -0.006(2) -0.0031(19)
N162 0.0185(19) 0.019(2) 0.014(2) -0.0030(16) -0.0051(16) -0.0041(16)
C163 0.013(2) 0.021(2) 0.018(2) -0.005(2) -0.0031(18) -0.0010(17)
C164 0.015(2) 0.019(2) 0.021(3) -0.008(2) -0.0015(19) -0.0054(18)
O165 0.0230(17) 0.0136(16) 0.0201(18) -0.0015(14) -0.0068(14) -0.0077(13)
C166 0.015(2) 0.020(2) 0.018(3) -0.004(2) -0.0075(19) 0.0008(18)
O167 0.0283(19) 0.0232(19) 0.0198(19) -0.0068(15) -0.0070(15) 0.0015(15)
C168 0.015(2) 0.020(3) 0.032(3) -0.009(2) -0.008(2) -0.0016(18)
C169 0.020(2) 0.024(3) 0.033(3) -0.011(2) -0.005(2) -0.008(2)
C170 0.027(3) 0.027(3) 0.057(4) -0.006(3) -0.015(3) -0.011(2)
C171 0.020(3) 0.020(3) 0.079(5) -0.023(3) -0.016(3) -0.001(2)
C172 0.019(3) 0.025(3) 0.055(4) -0.022(3) -0.017(3) 0.005(2)
C173 0.018(2) 0.026(3) 0.037(3) -0.012(2) -0.013(2) 0.004(2)
Cl4 0.0361(8) 0.0202(7) 0.1129(17) -0.0197(9) -0.0281(9) -0.0061(6)
O175 0.0174(17) 0.0213(19) 0.025(2) -0.0057(16) -0.0027(15) -0.0040(14)
C176 0.024(3) 0.023(3) 0.028(3) 0.000(2) 0.001(2) -0.009(2)
C177 0.037(3) 0.064(5) 0.042(4) -0.011(3) -0.008(3) -0.030(3)
Cl10 0.0275(7) 0.0232(7) 0.0285(7) -0.0015(5) -0.0023(6) -0.0094(5)
O11 0.062(3) 0.042(3) 0.037(3) -0.010(2) -0.019(2) -0.020(2)
O12 0.022(2) 0.041(3) 0.057(3) -0.004(2) -0.0040(19) -0.0103(18)
O13 0.033(2) 0.042(2) 0.035(2) -0.0159(19) -0.0046(18) -0.0022(18)
O14 0.060(3) 0.032(2) 0.058(3) 0.021(2) -0.008(3) -0.017(2)
Cl20 0.0239(6) 0.0227(6) 0.0222(6) -0.0013(5) -0.0039(5) 0.0017(5)
O21 0.106(4) 0.029(2) 0.025(2) -0.0044(19) -0.012(3) 0.003(3)
O22 0.026(2) 0.090(4) 0.036(3) 0.016(2) -0.0148(19) -0.010(2)
O23 0.033(2) 0.0209(19) 0.040(2) 0.0022(17) -0.0141(18) 0.0010(16)
O24 0.040(2) 0.043(2) 0.023(2) 0.0006(18) 0.0017(18) -0.0121(19)
Cl30 0.0459(8) 0.0226(7) 0.0274(7) -0.0046(5) -0.0126(6) 0.0033(6)
O31 0.080(4) 0.061(3) 0.054(3) -0.021(3) -0.001(3) -0.037(3)
O32 0.054(3) 0.063(3) 0.039(3) 0.015(2) -0.011(2) -0.015(3)
O33 0.072(3) 0.031(2) 0.063(3) -0.024(2) -0.028(3) 0.013(2)
O34 0.071(4) 0.067(4) 0.035(3) 0.003(2) -0.020(3) 0.036(3)
Cl40 0.0263(18) 0.035(2) 0.0305(14) 0.0005(17) -0.0066(14) -0.0124(13)
Cl50 0.027(2) 0.032(3) 0.060(2) 0.001(2) 0.0037(16) 0.0033(15)
O201 0.252(12) 0.061(5) 0.093(6) -0.039(4) -0.070(7) 0.028(6)
C202 0.064(5) 0.059(5) 0.064(5) -0.012(4) 0.015(4) -0.034(4)
C203 0.031(4) 0.096(7) 0.091(7) -0.052(6) 0.008(4) -0.015(4)
O211 0.037(2) 0.033(2) 0.032(2) -0.0066(19) -0.0008(18) 0.0043(18)
C212 0.035(3) 0.029(3) 0.028(3) -0.005(2) -0.001(2) -0.003(2)
C213 0.038(4) 0.048(4) 0.063(5) -0.015(4) -0.007(3) 0.009(3)
O221 0.53(3) 0.231(13) 0.094(7) -0.091(8) 0.174(11) -0.300(17)
C222 0.145(17) 0.27(3) 0.38(4) 0.26(3) -0.13(2) -0.074(17)
C223 0.097(10) 0.086(9) 0.230(19) -0.017(11) 0.101(12) -0.020(7)
O231 0.038(3) 0.099(5) 0.042(3) -0.002(3) 0.003(2) 0.007(3)
C232 0.022(3) 0.186(12) 0.032(4) 0.000(6) -0.002(3) 0.015(5)
C233 0.058(6) 0.209(15) 0.071(8) 0.049(9) -0.006(6) -0.003(8)
O241 0.039(2) 0.035(2) 0.040(3) 0.007(2) -0.002(2) 0.0078(19)
C242 0.033(3) 0.039(4) 0.042(4) 0.008(3) -0.011(3) 0.004(3)
C243 0.045(4) 0.044(4) 0.086(6) 0.006(4) -0.011(4) 0.007(3)

loop_
_atom_type_symbol
_atom_type_description
_atom_type_scat_dispersion_real
_atom_type_scat_dispersion_imag
_atom_type_scat_source
C C 0.0033 0.0016 'International Tables Vol C Tables 4.2.6.8 and 6.1.1.4'
H H 0.0000 0.0000 'International Tables Vol C Tables 4.2.6.8 and 6.1.1.4'
N N 0.0061 0.0033 'International Tables Vol C Tables 4.2.6.8 and 6.1.1.4'
O O 0.0106 0.0060 'International Tables Vol C Tables 4.2.6.8 and 6.1.1.4'
Cl Cl 0.1484 0.1585 'International Tables Vol C Tables 4.2.6.8 and 6.1.1.4'
Mn Mn 0.3368 0.7283 'International Tables Vol C Tables 4.2.6.8 and 6.1.1.4'

loop_
_geom_angle_atom_site_label_1
_geom_angle_atom_site_label_2
_geom_angle_atom_site_label_3
_geom_angle
Mn2 O1 Mn1 121.95(18)
O1 Mn1 O15 98.70(16)
O1 Mn1 N12 170.76(17)
O15 Mn1 N12 90.50(16)
O1 Mn1 N1 91.60(16)
O15 Mn1 N1 168.25(16)
N12 Mn1 N1 79.35(17)
O1 Mn1 O67 94.92(15)
O15 Mn1 O67 94.78(14)
N12 Mn1 O67 83.32(15)
N1 Mn1 O67 89.94(15)
O1 Mn1 O25 93.84(16)
O15 Mn1 O25 87.66(15)
N12 Mn1 O25 87.42(16)
N1 Mn1 O25 85.99(15)
O67 Mn1 O25 170.44(15)
O1 Mn1 Mn2 29.00(11)
O15 Mn1 Mn2 81.22(11)
N12 Mn1 Mn2 154.56(12)
N1 Mn1 Mn2 110.47(12)
O67 Mn1 Mn2 73.54(10)
O25 Mn1 Mn2 115.99(11)
C2 N1 C14 119.7(4)
C2 N1 Mn1 126.5(4)
C14 N1 Mn1 113.8(3)
N1 C2 C3 120.1(5)
N1 C2 H2 119.9
C3 C2 H2 119.9
C4 C3 C2 121.3(5)
C4 C3 H3 119.4
C2 C3 H3 119.4
C3 C4 C5 119.0(5)
C3 C4 H4 120.5
C5 C4 H4 120.5
C14 C5 C4 116.9(5)
C14 C5 C6 118.0(5)
C4 C5 C6 125.0(5)
C7 C6 C5 121.8(5)
C7 C6 H6 119.1
C5 C6 H6 119.1
C6 C7 C8 121.4(5)
C6 C7 H7 119.3
C8 C7 H7 119.3
C13 C8 C9 117.4(5)
C13 C8 C7 118.2(5)
C9 C8 C7 124.4(5)
C10 C9 C8 119.2(5)
C10 C9 H9 120.4
C8 C9 H9 120.4
C11 C10 C9 119.0(5)
C11 C10 H10 120.5
C9 C10 H10 120.5
N12 C11 C10 123.0(5)
N12 C11 H11 118.5
C10 C11 H11 118.5
C11 N12 C13 117.8(5)
C11 N12 Mn1 128.2(4)
C13 N12 Mn1 113.9(3)
N12 C13 C8 123.6(5)
N12 C13 C14 116.1(4)
C8 C13 C14 120.3(5)
N1 C14 C5 122.9(5)
N1 C14 C13 116.8(4)
C5 C14 C13 120.3(5)
C16 O15 Mn1 129.1(3)
O17 C16 O15 125.7(4)
O17 C16 C18 119.2(4)
O15 C16 C18 115.2(4)
C16 O17 Mn2 128.1(3)
C19 C18 C23 120.4(5)
C19 C18 C16 119.7(5)
C23 C18 C16 119.7(5)
C18 C19 C20 119.4(5)
C18 C19 H19 120.3
C20 C19 H19 120.3
C21 C20 C19 118.6(6)
C21 C20 H20 120.7
C19 C20 H20 120.7
C20 C21 C22 123.3(5)
C20 C21 Cl1 118.3(5)
C22 C21 Cl1 118.4(4)
C21 C22 C23 118.3(5)
C21 C22 H22 120.9
C23 C22 H22 120.9
C18 C23 C22 120.0(5)
C18 C23 H23 120.0
C22 C23 H23 120.0
C26 O25 Mn1 127.5(4)
C26 O25 H25 104(5)
Mn1 O25 H25 116(5)
O25 C26 C27 111.3(5)
O25 C26 H26A 109.4
C27 C26 H26A 109.4
O25 C26 H26B 109.4
C27 C26 H26B 109.4
H26A C26 H26B 108.0
C26 C27 H27A 109.5
C26 C27 H27B 109.5
H27A C27 H27B 109.5
C26 C27 H27C 109.5
H27A C27 H27C 109.5
H27B C27 H27C 109.5
O1 Mn2 O65 101.03(16)
O1 Mn2 N51 90.79(17)
O65 Mn2 N51 168.13(16)
O1 Mn2 N62 170.24(17)
O65 Mn2 N62 88.53(16)
N51 Mn2 N62 79.62(17)
O1 Mn2 O17 94.83(15)
O65 Mn2 O17 92.06(14)
N51 Mn2 O17 87.91(15)
N62 Mn2 O17 86.69(15)
O1 Mn2 O75 90.61(15)
O65 Mn2 O75 91.17(14)
N51 Mn2 O75 87.67(15)
N62 Mn2 O75 87.22(15)
O17 Mn2 O75 173.03(14)
O1 Mn2 Mn1 29.06(11)
O65 Mn2 Mn1 82.27(11)
N51 Mn2 Mn1 109.04(12)
N62 Mn2 Mn1 157.73(12)
O17 Mn2 Mn1 73.49(9)
O75 Mn2 Mn1 113.08(10)
C52 N51 C64 118.2(5)
C52 N51 Mn2 128.2(4)
C64 N51 Mn2 113.6(3)
N51 C52 C53 122.5(5)
N51 C52 H52 118.7
C53 C52 H52 118.7
C54 C53 C52 120.4(6)
C54 C53 H53 119.8
C52 C53 H53 119.8
C53 C54 C55 118.6(5)
C53 C54 H54 120.7
C55 C54 H54 120.7
C64 C55 C54 116.8(5)
C64 C55 C56 118.7(6)
C54 C55 C56 124.5(5)
C57 C56 C55 121.3(5)
C57 C56 H56 119.4
C55 C56 H56 119.4
C56 C57 C58 120.9(6)
C56 C57 H57 119.5
C58 C57 H57 119.5
C59 C58 C63 116.9(5)
C59 C58 C57 124.2(5)
C63 C58 C57 118.9(6)
C60 C59 C58 119.6(5)
C60 C59 H59 120.2
C58 C59 H59 120.2
C59 C60 C61 120.2(5)
C59 C60 H60 119.9
C61 C60 H60 119.9
C61 N62 C63 118.7(5)
C61 N62 Mn2 128.0(4)
C63 N62 Mn2 113.3(3)
N62 C61 C60 121.6(5)
N62 C61 H61 119.2
C60 C61 H61 119.2
N62 C63 C58 123.0(5)
N62 C63 C64 117.1(5)
C58 C63 C64 119.9(5)
N51 C64 C55 123.4(5)
N51 C64 C63 116.2(4)
C55 C64 C63 120.3(5)
C66 O65 Mn2 126.9(3)
O67 C66 O65 125.5(5)
O67 C66 C68 118.4(4)
O65 C66 C68 116.1(4)
C66 O67 Mn1 130.8(3)
C73 C68 C69 119.5(5)
C73 C68 C66 119.2(5)
C69 C68 C66 121.3(5)
C70 C69 C68 121.3(5)
C70 C69 H69 119.3
C68 C69 H69 119.3
C69 C70 C71 117.9(5)
C69 C70 H70 121.1
C71 C70 H70 121.1
C72 C71 C70 121.4(5)
C72 C71 Cl2 119.9(5)
C70 C71 Cl2 118.7(5)
C73 C72 C71 119.5(5)
C73 C72 H72 120.3
C71 C72 H72 120.3
C72 C73 C68 120.4(5)
C72 C73 H73 119.8
C68 C73 H73 119.8
C76 O75 Mn2 127.2(3)
C76 O75 H75 104(5)
Mn2 O75 H75 119(5)
O75 C76 C77 112.6(5)
O75 C76 H76A 109.1
C77 C76 H76A 109.1
O75 C76 H76B 109.1
C77 C76 H76B 109.1
H76A C76 H76B 107.8
C76 C77 H77A 109.5
C76 C77 H77B 109.5
H77A C77 H77B 109.5
C76 C77 H77C 109.5
H77A C77 H77C 109.5
H77B C77 H77C 109.5
Mn3 O2 Mn4 122.18(17)
O2 Mn3 O115 101.41(16)
O2 Mn3 N101 91.02(17)
O115 Mn3 N101 167.37(18)
O2 Mn3 N112 170.06(18)
O115 Mn3 N112 88.51(19)
N101 Mn3 N112 79.0(2)
O2 Mn3 O167 94.29(15)
O115 Mn3 O167 91.12(16)
N101 Mn3 O167 90.14(16)
N112 Mn3 O167 86.06(17)
O2 Mn3 O125 91.44(16)
O115 Mn3 O125 89.84(15)
N101 Mn3 O125 87.61(16)
N112 Mn3 O125 87.93(17)
O167 Mn3 O125 173.88(15)
O2 Mn3 Mn4 28.91(10)
O115 Mn3 Mn4 81.47(12)
N101 Mn3 Mn4 110.93(13)
N112 Mn3 Mn4 157.31(13)
O167 Mn3 Mn4 73.92(10)
O125 Mn3 Mn4 112.20(11)
C102 N101 C114 118.9(5)
C102 N101 Mn3 127.1(4)
C114 N101 Mn3 114.0(4)
N101 C102 C103 120.9(6)
N101 C102 H102 119.5
C103 C102 H102 119.5
C104 C103 C102 119.7(6)
C104 C103 H103 120.1
C102 C103 H103 120.1
C103 C104 C105 120.2(6)
C103 C104 H104 119.9
C105 C104 H104 119.9
C104 C105 C114 117.8(6)
C104 C105 C106 126.3(7)
C114 C105 C106 115.9(7)
C107 C106 C105 122.5(7)
C107 C106 H106 118.7
C105 C106 H106 118.7
C106 C107 C108 121.2(7)
C106 C107 H107 119.4
C108 C107 H107 119.4
C109 C108 C113 117.2(8)
C109 C108 C107 124.6(7)
C113 C108 C107 118.3(8)
C110 C109 C108 120.5(7)
C110 C109 H109 119.8
C108 C109 H109 119.8
C111 C110 C109 118.0(7)
C111 C110 H110 121.0
C109 C110 H110 121.0
N112 C111 C110 124.0(8)
N112 C111 H111 118.0
C110 C111 H111 118.0
C111 N112 C113 117.7(6)
C111 N112 Mn3 128.2(5)
C113 N112 Mn3 114.0(4)
N112 C113 C108 122.6(7)
N112 C113 C114 116.2(5)
C108 C113 C114 121.2(6)
N101 C114 C105 122.5(6)
N101 C114 C113 116.6(5)
C105 C114 C113 120.9(6)
C116 O115 Mn3 128.0(3)
O117 C116 O115 125.4(5)
O117 C116 C118 118.3(5)
O115 C116 C118 116.3(5)
C116 O117 Mn4 130.7(3)
C119 C118 C123 120.6(5)
C119 C118 C116 121.5(5)
C123 C118 C116 117.9(5)
C118 C119 C120 120.2(6)
C118 C119 H119 119.9
C120 C119 H119 119.9
C121 C120 C119 118.7(6)
C121 C120 H120 120.6
C119 C120 H120 120.6
C122 C121 C120 121.6(5)
C122 C121 Cl3 119.1(5)
C120 C121 Cl3 119.2(5)
C121 C122 C123 120.1(6)
C121 C122 H122 120.0
C123 C122 H122 120.0
C118 C123 C122 118.7(6)
C118 C123 H123 120.6
C122 C123 H123 120.6
C126 O125 Mn3 126.6(4)
C126 O125 H125 116(4)
Mn3 O125 H125 105(4)
O125 C126 C127 111.7(6)
O125 C126 H12A 109.3
C127 C126 H12A 109.3
O125 C126 H12B 109.3
C127 C126 H12B 109.3
H12A C126 H12B 107.9
C126 C127 H12C 109.5
C126 C127 H12D 109.5
H12C C127 H12D 109.5
C126 C127 H12E 109.5
H12C C127 H12E 109.5
H12D C127 H12E 109.5
O2 Mn4 O165 99.18(15)
O2 Mn4 N151 91.32(17)
O165 Mn4 N151 168.21(17)
O2 Mn4 N162 170.05(16)
O165 Mn4 N162 90.51(15)
N151 Mn4 N162 79.26(17)
O2 Mn4 O117 94.81(15)
O165 Mn4 O117 93.50(14)
N151 Mn4 O117 90.92(15)
N162 Mn4 O117 82.27(15)
O2 Mn4 O175 94.87(15)
O165 Mn4 O175 87.60(14)
N151 Mn4 O175 86.17(15)
N162 Mn4 O175 87.73(15)
O117 Mn4 O175 169.95(14)
O2 Mn4 Mn3 28.90(11)
O165 Mn4 Mn3 81.04(11)
N151 Mn4 Mn3 110.71(13)
N162 Mn4 Mn3 153.85(12)
O117 Mn4 Mn3 73.67(10)
O175 Mn4 Mn3 116.35(10)
C152 N151 C164 118.9(5)
C152 N151 Mn4 127.3(4)
C164 N151 Mn4 113.6(3)
N151 C152 C153 121.3(6)
N151 C152 H152 119.3
C153 C152 H152 119.3
C154 C153 C152 120.3(5)
C154 C153 H153 119.8
C152 C153 H153 119.8
C153 C154 C155 120.1(5)
C153 C154 H154 119.9
C155 C154 H154 119.9
C154 C155 C164 116.5(5)
C154 C155 C156 125.0(5)
C164 C155 C156 118.4(5)
C157 C156 C155 120.6(5)
C157 C156 H156 119.7
C155 C156 H156 119.7
C156 C157 C158 121.9(5)
C156 C157 H157 119.0
C158 C157 H157 119.0
C163 C158 C159 117.1(5)
C163 C158 C157 118.4(5)
C159 C158 C157 124.5(5)
C160 C159 C158 119.5(5)
C160 C159 H159 120.3
C158 C159 H159 120.3
C159 C160 C161 119.8(5)
C159 C160 H160 120.1
C161 C160 H160 120.1
N162 C161 C160 122.2(5)
N162 C161 H161 118.9
C160 C161 H161 118.9
C161 N162 C163 118.2(4)
C161 N162 Mn4 128.2(3)
C163 N162 Mn4 113.3(3)
N162 C163 C158 123.2(5)
N162 C163 C164 116.2(4)
C158 C163 C164 120.6(5)
N151 C164 C155 122.8(5)
N151 C164 C163 117.3(4)
C155 C164 C163 120.0(5)
C166 O165 Mn4 129.2(3)
O167 C166 O165 125.5(5)
O167 C166 C168 118.1(5)
O165 C166 C168 116.5(4)
C166 O167 Mn3 129.7(3)
C173 C168 C169 119.4(5)
C173 C168 C166 119.9(5)
C169 C168 C166 120.8(5)
C170 C169 C168 120.7(5)
C170 C169 H169 119.6
C168 C169 H169 119.6
C169 C170 C171 117.7(6)
C169 C170 H170 121.2
C171 C170 H170 121.2
C172 C171 C170 122.7(5)
C172 C171 Cl4 118.6(5)
C170 C171 Cl4 118.7(6)
C171 C172 C173 118.6(6)
C171 C172 H172 120.7
C173 C172 H172 120.7
C172 C173 C168 121.0(6)
C172 C173 H173 119.5
C168 C173 H173 119.5
C176 O175 Mn4 124.8(3)
C176 O175 H175 108(5)
Mn4 O175 H175 125(5)
O175 C176 C177 111.8(5)
O175 C176 H17A 109.3
C177 C176 H17A 109.3
O175 C176 H17B 109.3
C177 C176 H17B 109.3
H17A C176 H17B 107.9
C176 C177 H17C 109.5
C176 C177 H17D 109.5
H17C C177 H17D 109.5
C176 C177 H17E 109.5
H17C C177 H17E 109.5
H17D C177 H17E 109.5
O14 Cl10 O11 110.3(3)
O14 Cl10 O12 110.4(3)
O11 Cl10 O12 109.7(3)
O14 Cl10 O13 109.5(3)
O11 Cl10 O13 108.5(3)
O12 Cl10 O13 108.4(3)
O23 Cl20 O22 110.6(3)
O23 Cl20 O24 110.5(3)
O22 Cl20 O24 109.4(3)
O23 Cl20 O21 108.5(3)
O22 Cl20 O21 108.8(3)
O24 Cl20 O21 109.0(3)
O33 Cl30 O32 111.2(3)
O33 Cl30 O31 109.4(3)
O32 Cl30 O31 107.8(3)
O33 Cl30 O34 109.2(3)
O32 Cl30 O34 109.6(3)
O31 Cl30 O34 109.7(4)
O43 Cl40 O44 109.6(7)
O43 Cl40 O41 108.2(6)
O44 Cl40 O41 108.6(6)
O43 Cl40 O42 112.9(6)
O44 Cl40 O42 108.7(6)
O41 Cl40 O42 108.8(6)
O54 Cl50 O52 120.5(10)
O54 Cl50 O53 105.9(7)
O52 Cl50 O53 109.3(11)
O54 Cl50 O51 108.5(7)
O52 Cl50 O51 108.1(11)
O53 Cl50 O51 103.3(6)
C202 O201 H201 109.5
O201 C202 C203 117.4(8)
O201 C202 H20A 108.0
C203 C202 H20A 108.0
O201 C202 H20B 108.0
C203 C202 H20B 108.0
H20A C202 H20B 107.2
C202 C203 H20C 109.5
C202 C203 H20D 109.5
H20C C203 H20D 109.5
C202 C203 H20E 109.5
H20C C203 H20E 109.5
H20D C203 H20E 109.5
C212 O211 H211 109.5
O211 C212 C213 113.2(5)
O211 C212 H21A 108.9
C213 C212 H21A 108.9
O211 C212 H21B 108.9
C213 C212 H21B 108.9
H21A C212 H21B 107.8
C212 C213 H21C 109.5
C212 C213 H21D 109.5
H21C C213 H21D 109.5
C212 C213 H21E 109.5
H21C C213 H21E 109.5
H21D C213 H21E 109.5
C222 O221 H221 109.5
O221 C222 C223 131.8(17)
O221 C222 H22A 104.3
C223 C222 H22A 104.3
O221 C222 H22B 104.3
C223 C222 H22B 104.3
H22A C222 H22B 105.6
C222 C223 H22C 109.5
C222 C223 H22D 109.5
H22C C223 H22D 109.5
C222 C223 H22E 109.5
H22C C223 H22E 109.5
H22D C223 H22E 109.5
C232 O231 H231 109.5
O231 C232 C233 115.1(9)
O231 C232 H23A 108.5
C233 C232 H23A 108.5
O231 C232 H23B 108.5
C233 C232 H23B 108.5
H23A C232 H23B 107.5
C232 C233 H23C 109.5
C232 C233 H23D 109.5
H23C C233 H23D 109.5
C232 C233 H23E 109.5
H23C C233 H23E 109.5
H23D C233 H23E 109.5
C242 O241 H241 109.5
O241 C242 C243 112.6(6)
O241 C242 H24A 109.1
C243 C242 H24A 109.1
O241 C242 H24B 109.1
C243 C242 H24B 109.1
H24A C242 H24B 107.8
C242 C243 H24C 109.5
C242 C243 H24D 109.5
H24C C243 H24D 109.5
C242 C243 H24E 109.5
H24C C243 H24E 109.5
H24D C243 H24E 109.5
O251 C252 C253 119.5(16)
O251 C252 H25A 107.4
C253 C252 H25A 107.4
O251 C252 H25B 107.4
C253 C252 H25B 107.4
H25A C252 H25B 107.0
C255 O254 H254 109.5
O254 C255 C256 122(2)
O254 C255 H25F 106.8
C256 C255 H25F 106.8
O254 C255 H25G 106.8
C256 C255 H25G 106.8
H25F C255 H25G 106.7
C255 C256 H25H 109.5
C255 C256 H25I 109.5
H25H C256 H25I 109.5
C255 C256 H25J 109.5
H25H C256 H25J 109.5
H25I C256 H25J 109.5

loop_
_geom_bond_atom_site_label_1
_geom_bond_atom_site_label_2
_geom_bond_distance
O1 Mn2 1.780(4)
O1 Mn1 1.784(4)
Mn1 O15 1.940(3)
Mn1 N12 2.070(4)
Mn1 N1 2.071(4)
Mn1 O67 2.151(4)
Mn1 O25 2.208(4)
Mn1 Mn2 3.1166(9)
N1 C2 1.327(6)
N1 C14 1.363(6)
C2 C3 1.408(7)
C2 H2 0.9500
C3 C4 1.364(8)
C3 H3 0.9500
C4 C5 1.412(8)
C4 H4 0.9500
C5 C14 1.401(7)
C5 C6 1.418(8)
C6 C7 1.338(9)
C6 H6 0.9500
C7 C8 1.436(8)
C7 H7 0.9500
C8 C13 1.383(7)
C8 C9 1.411(8)
C9 C10 1.397(8)
C9 H9 0.9500
C10 C11 1.387(8)
C10 H10 0.9500
C11 N12 1.332(6)
C11 H11 0.9500
N12 C13 1.372(6)
C13 C14 1.427(7)
O15 C16 1.270(6)
C16 O17 1.239(6)
C16 C18 1.510(7)
O17 Mn2 2.174(4)
C18 C19 1.387(8)
C18 C23 1.390(7)
C19 C20 1.404(7)
C19 H19 0.9500
C20 C21 1.365(8)
C20 H20 0.9500
C21 C22 1.371(9)
C21 Cl1 1.758(5)
C22 C23 1.394(7)
C22 H22 0.9500
C23 H23 0.9500
O25 C26 1.400(7)
O25 H25 0.73(2)
C26 C27 1.501(9)
C26 H26A 0.9900
C26 H26B 0.9900
C27 H27A 0.9800
C27 H27B 0.9800
C27 H27C 0.9800
Mn2 O65 1.956(3)
Mn2 N51 2.065(4)
Mn2 N62 2.073(4)
Mn2 O75 2.229(4)
N51 C52 1.318(7)
N51 C64 1.365(7)
C52 C53 1.390(7)
C52 H52 0.9500
C53 C54 1.370(8)
C53 H53 0.9500
C54 C55 1.423(8)
C54 H54 0.9500
C55 C64 1.395(7)
C55 C56 1.447(8)
C56 C57 1.350(9)
C56 H56 0.9500
C57 C58 1.435(8)
C57 H57 0.9500
C58 C59 1.400(9)
C58 C63 1.413(7)
C59 C60 1.375(9)
C59 H59 0.9500
C60 C61 1.394(7)
C60 H60 0.9500
N62 C61 1.338(7)
N62 C63 1.353(7)
C61 H61 0.9500
C63 C64 1.430(8)
O65 C66 1.293(6)
C66 O67 1.245(6)
C66 C68 1.493(7)
C68 C73 1.390(7)
C68 C69 1.401(7)
C69 C70 1.379(7)
C69 H69 0.9500
C70 C71 1.407(8)
C70 H70 0.9500
C71 C72 1.391(9)
C71 Cl2 1.736(6)
C72 C73 1.378(7)
C72 H72 0.9500
C73 H73 0.9500
O75 C76 1.434(6)
O75 H75 0.72(6)
C76 C77 1.504(8)
C76 H76A 0.9900
C76 H76B 0.9900
C77 H77A 0.9800
C77 H77B 0.9800
C77 H77C 0.9800
O2 Mn3 1.785(4)
O2 Mn4 1.785(4)
Mn3 O115 1.957(4)
Mn3 N101 2.072(4)
Mn3 N112 2.075(5)
Mn3 O167 2.142(4)
Mn3 O125 2.243(4)
Mn3 Mn4 3.1248(9)
N101 C102 1.329(7)
N101 C114 1.355(7)
C102 C103 1.406(7)
C102 H102 0.9500
C103 C104 1.358(10)
C103 H103 0.9500
C104 C105 1.375(11)
C104 H104 0.9500
C105 C114 1.393(8)
C105 C106 1.471(10)
C106 C107 1.353(13)
C106 H106 0.9500
C107 C108 1.410(12)
C107 H107 0.9500
C108 C109 1.399(12)
C108 C113 1.401(9)
C109 C110 1.380(12)
C109 H109 0.9500
C110 C111 1.373(9)
C110 H110 0.9500
C111 N112 1.342(8)
C111 H111 0.9500
N112 C113 1.356(8)
C113 C114 1.434(9)
O115 C116 1.279(6)
C116 O117 1.238(6)
C116 C118 1.503(7)
O117 Mn4 2.144(3)
C118 C119 1.376(8)
C118 C123 1.388(8)
C119 C120 1.390(7)
C119 H119 0.9500
C120 C121 1.373(10)
C120 H120 0.9500
C121 C122 1.365(10)
C121 Cl3 1.740(6)
C122 C123 1.393(8)
C122 H122 0.9500
C123 H123 0.9500
O125 C126 1.443(7)
O125 H125 0.83(6)
C126 C127 1.471(12)
C126 H12A 0.9900
C126 H12B 0.9900
C127 H12C 0.9800
C127 H12D 0.9800
C127 H12E 0.9800
Mn4 O165 1.943(3)
Mn4 N151 2.068(4)
Mn4 N162 2.079(4)
Mn4 O175 2.221(4)
N151 C152 1.327(6)
N151 C164 1.354(7)
C152 C153 1.410(8)
C152 H152 0.9500
C153 C154 1.341(9)
C153 H153 0.9500
C154 C155 1.408(8)
C154 H154 0.9500
C155 C164 1.414(7)
C155 C156 1.440(8)
C156 C157 1.347(9)
C156 H156 0.9500
C157 C158 1.433(8)
C157 H157 0.9500
C158 C163 1.394(7)
C158 C159 1.412(8)
C159 C160 1.360(8)
C159 H159 0.9500
C160 C161 1.405(7)
C160 H160 0.9500
C161 N162 1.323(6)
C161 H161 0.9500
N162 C163 1.366(6)
C163 C164 1.422(7)
O165 C166 1.274(6)
C166 O167 1.245(6)
C166 C168 1.497(7)
C168 C173 1.389(8)
C168 C169 1.398(8)
C169 C170 1.393(7)
C169 H169 0.9500
C170 C171 1.395(9)
C170 H170 0.9500
C171 C172 1.378(10)
C171 Cl4 1.741(6)
C172 C173 1.382(8)
C172 H172 0.9500
C173 H173 0.9500
O175 C176 1.440(6)
O175 H175 0.74(6)
C176 C177 1.513(8)
C176 H17A 0.9900
C176 H17B 0.9900
C177 H17C 0.9800
C177 H17D 0.9800
C177 H17E 0.9800
Cl10 O14 1.424(4)
Cl10 O11 1.430(4)
Cl10 O12 1.441(4)
Cl10 O13 1.451(4)
Cl20 O23 1.419(4)
Cl20 O22 1.419(4)
Cl20 O24 1.433(4)
Cl20 O21 1.445(4)
Cl30 O33 1.413(4)
Cl30 O32 1.432(5)
Cl30 O31 1.434(5)
Cl30 O34 1.450(4)
Cl40 O43 1.406(10)
Cl40 O44 1.435(8)
Cl40 O41 1.438(9)
Cl40 O42 1.440(8)
Cl50 O54 1.386(10)
Cl50 O52 1.418(13)
Cl50 O53 1.423(8)
Cl50 O51 1.429(10)
O201 C202 1.326(9)
O201 H201 0.8400
C202 C203 1.443(9)
C202 H20A 0.9900
C202 H20B 0.9900
C203 H20C 0.9800
C203 H20D 0.9800
C203 H20E 0.9800
O211 C212 1.420(6)
O211 H211 0.8400
C212 C213 1.482(8)
C212 H21A 0.9900
C212 H21B 0.9900
C213 H21C 0.9800
C213 H21D 0.9800
C213 H21E 0.9800
O221 C222 1.279(13)
O221 H221 0.8400
C222 C223 1.403(14)
C222 H22A 0.9900
C222 H22B 0.9900
C223 H22C 0.9800
C223 H22D 0.9800
C223 H22E 0.9800
O231 C232 1.436(8)
O231 H231 0.8400
C232 C233 1.448(12)
C232 H23A 0.9900
C232 H23B 0.9900
C233 H23C 0.9800
C233 H23D 0.9800
C233 H23E 0.9800
O241 C242 1.427(6)
O241 H241 0.8400
C242 C243 1.482(9)
C242 H24A 0.9900
C242 H24B 0.9900
C243 H24C 0.9800
C243 H24D 0.9800
C243 H24E 0.9800
O251 C252 1.374(14)
O251 H251 0.8400
C252 C253 1.449(14)
C252 H25A 0.9900
C252 H25B 0.9900
C253 H25C 0.9800
C253 H25D 0.9800
C253 H25E 0.9800
O254 C255 1.366(14)
O254 H254 0.8400
C255 C256 1.454(15)
C255 H25F 0.9900
C255 H25G 0.9900
C256 H25H 0.9800
C256 H25I 0.9800
C256 H25J 0.9800

loop_
_geom_hbond_atom_site_label_D
_geom_hbond_atom_site_label_H
_geom_hbond_atom_site_label_A
_geom_hbond_distance_DH
_geom_hbond_distance_HA
_geom_hbond_distance_DA
_geom_hbond_angle_DHA
_geom_hbond_site_symmetry_A
O25 H25 O211 0.73(2) 2.02(4) 2.644(5) 144(7) .
O75 H75 O21 0.72(6) 2.03(6) 2.744(6) 171(7) .
O125 H125 O34 0.83(6) 1.90(7) 2.729(6) 178(7) .
O175 H175 O241 0.74(6) 1.92(6) 2.653(6) 176(7) .
O201 H201 O12 0.84 2.38 3.143(9) 151.5 .
O211 H211 O221 0.84 1.86 2.674(10) 162.6 .
O221 H221 O44 0.84 2.26 2.888(13) 131.2 .
O231 H231 O13 0.84 2.01 2.836(6) 167.7 .
O241 H241 O231 0.84 1.94 2.761(7) 166.6 .
O251 H251 O52 0.84 2.16 2.97(3) 161.3 .
O254 H254 O54 0.84 2.13 2.80(2) 137.5 2_665

loop_
_geom_torsion_atom_site_label_1
_geom_torsion_atom_site_label_2
_geom_torsion_atom_site_label_3
_geom_torsion_atom_site_label_4
_geom_torsion
Mn2 O1 Mn1 O15 -53.5(3)
Mn2 O1 Mn1 N12 120.7(10)
Mn2 O1 Mn1 N1 132.2(2)
Mn2 O1 Mn1 O67 42.1(2)
Mn2 O1 Mn1 O25 -141.7(2)
O1 Mn1 N1 C2 2.7(4)
O15 Mn1 N1 C2 -148.5(7)
N12 Mn1 N1 C2 -179.2(5)
O67 Mn1 N1 C2 97.6(4)
O25 Mn1 N1 C2 -91.1(4)
Mn2 Mn1 N1 C2 25.2(5)
O1 Mn1 N1 C14 -176.0(3)
O15 Mn1 N1 C14 32.7(10)
N12 Mn1 N1 C14 2.1(3)
O67 Mn1 N1 C14 -81.1(3)
O25 Mn1 N1 C14 90.2(3)
Mn2 Mn1 N1 C14 -153.5(3)
C14 N1 C2 C3 0.4(8)
Mn1 N1 C2 C3 -178.3(4)
N1 C2 C3 C4 0.1(9)
C2 C3 C4 C5 0.1(9)
C3 C4 C5 C14 -0.7(8)
C3 C4 C5 C6 -179.2(6)
C14 C5 C6 C7 0.6(8)
C4 C5 C6 C7 179.0(6)
C5 C6 C7 C8 0.5(9)
C6 C7 C8 C13 -0.6(9)
C6 C7 C8 C9 178.8(6)
C13 C8 C9 C10 -1.7(8)
C7 C8 C9 C10 178.9(6)
C8 C9 C10 C11 1.0(9)
C9 C10 C11 N12 -0.8(9)
C10 C11 N12 C13 1.2(8)
C10 C11 N12 Mn1 177.2(4)
O1 Mn1 N12 C11 -167.4(9)
O15 Mn1 N12 C11 6.9(5)
N1 Mn1 N12 C11 -179.1(5)
O67 Mn1 N12 C11 -87.9(4)
O25 Mn1 N12 C11 94.5(5)
Mn2 Mn1 N12 C11 -63.4(6)
O1 Mn1 N12 C13 8.7(12)
O15 Mn1 N12 C13 -177.0(3)
N1 Mn1 N12 C13 -3.0(3)
O67 Mn1 N12 C13 88.2(3)
O25 Mn1 N12 C13 -89.4(3)
Mn2 Mn1 N12 C13 112.7(4)
C11 N12 C13 C8 -2.0(7)
Mn1 N12 C13 C8 -178.5(4)
C11 N12 C13 C14 180.0(5)
Mn1 N12 C13 C14 3.5(6)
C9 C8 C13 N12 2.3(8)
C7 C8 C13 N12 -178.3(5)
C9 C8 C13 C14 -179.8(5)
C7 C8 C13 C14 -0.4(8)
C2 N1 C14 C5 -1.0(7)
Mn1 N1 C14 C5 177.8(4)
C2 N1 C14 C13 -179.7(5)
Mn1 N1 C14 C13 -0.9(6)
C4 C5 C14 N1 1.2(8)
C6 C5 C14 N1 179.8(5)
C4 C5 C14 C13 179.8(5)
C6 C5 C14 C13 -1.6(7)
N12 C13 C14 N1 -1.7(7)
C8 C13 C14 N1 -179.8(5)
N12 C13 C14 C5 179.5(5)
C8 C13 C14 C5 1.5(8)
O1 Mn1 O15 C16 31.8(4)
N12 Mn1 O15 C16 -147.3(4)
N1 Mn1 O15 C16 -177.4(7)
O67 Mn1 O15 C16 -64.0(4)
O25 Mn1 O15 C16 125.3(4)
Mn2 Mn1 O15 C16 8.5(4)
Mn1 O15 C16 O17 0.4(7)
Mn1 O15 C16 C18 -178.5(3)
O15 C16 O17 Mn2 -16.3(7)
C18 C16 O17 Mn2 162.6(3)
O17 C16 C18 C19 -177.2(5)
O15 C16 C18 C19 1.8(7)
O17 C16 C18 C23 -0.6(7)
O15 C16 C18 C23 178.4(4)
C23 C18 C19 C20 0.4(9)
C16 C18 C19 C20 177.0(5)
C18 C19 C20 C21 -0.5(9)
C19 C20 C21 C22 0.2(9)
C19 C20 C21 Cl1 -179.7(5)
C20 C21 C22 C23 0.2(9)
Cl1 C21 C22 C23 -179.9(4)
C19 C18 C23 C22 0.0(8)
C16 C18 C23 C22 -176.7(5)
C21 C22 C23 C18 -0.2(8)
O1 Mn1 O25 C26 109.0(4)
O15 Mn1 O25 C26 10.4(4)
N12 Mn1 O25 C26 -80.2(4)
N1 Mn1 O25 C26 -159.7(5)
O67 Mn1 O25 C26 -94.7(9)
Mn2 Mn1 O25 C26 89.5(4)
Mn1 O25 C26 C27 -87.3(6)
Mn1 O1 Mn2 O65 -50.7(3)
Mn1 O1 Mn2 N51 130.3(2)
Mn1 O1 Mn2 N62 141.0(9)
Mn1 O1 Mn2 O17 42.3(2)
Mn1 O1 Mn2 O75 -142.0(2)
C16 O17 Mn2 O1 -4.3(4)
C16 O17 Mn2 O65 96.9(4)
C16 O17 Mn2 N51 -95.0(4)
C16 O17 Mn2 N62 -174.7(4)
C16 O17 Mn2 O75 -145.6(10)
C16 O17 Mn2 Mn1 15.6(4)
O15 Mn1 Mn2 O1 126.5(3)
N12 Mn1 Mn2 O1 -161.2(4)
N1 Mn1 Mn2 O1 -52.3(3)
O67 Mn1 Mn2 O1 -135.9(3)
O25 Mn1 Mn2 O1 43.4(3)
O1 Mn1 Mn2 O65 129.9(3)
O15 Mn1 Mn2 O65 -103.60(15)
N12 Mn1 Mn2 O65 -31.3(3)
N1 Mn1 Mn2 O65 77.68(17)
O67 Mn1 Mn2 O65 -5.93(15)
O25 Mn1 Mn2 O65 173.36(15)
O1 Mn1 Mn2 N51 -53.8(3)
O15 Mn1 Mn2 N51 72.68(16)
N12 Mn1 Mn2 N51 145.0(3)
N1 Mn1 Mn2 N51 -106.04(17)
O67 Mn1 Mn2 N51 170.36(15)
O25 Mn1 Mn2 N51 -10.35(17)
O1 Mn1 Mn2 N62 -163.6(4)
O15 Mn1 Mn2 N62 -37.2(3)
N12 Mn1 Mn2 N62 35.1(4)
N1 Mn1 Mn2 N62 144.1(3)
O67 Mn1 Mn2 N62 60.5(3)
O25 Mn1 Mn2 N62 -120.2(3)
O1 Mn1 Mn2 O17 -135.6(3)
O15 Mn1 Mn2 O17 -9.13(14)
N12 Mn1 Mn2 O17 63.2(3)
N1 Mn1 Mn2 O17 172.15(16)
O67 Mn1 Mn2 O17 88.55(14)
O25 Mn1 Mn2 O17 -92.16(15)
O1 Mn1 Mn2 O75 42.0(3)
O15 Mn1 Mn2 O75 168.43(15)
N12 Mn1 Mn2 O75 -119.3(3)
N1 Mn1 Mn2 O75 -10.29(17)
O67 Mn1 Mn2 O75 -93.89(14)
O25 Mn1 Mn2 O75 85.40(16)
O1 Mn2 N51 C52 -0.7(4)
O65 Mn2 N51 C52 -175.9(6)
N62 Mn2 N51 C52 -178.9(5)
O17 Mn2 N51 C52 94.1(4)
O75 Mn2 N51 C52 -91.3(4)
Mn1 Mn2 N51 C52 22.3(4)
O1 Mn2 N51 C64 -177.8(3)
O65 Mn2 N51 C64 7.0(10)
N62 Mn2 N51 C64 4.0(3)
O17 Mn2 N51 C64 -83.0(3)
O75 Mn2 N51 C64 91.6(3)
Mn1 Mn2 N51 C64 -154.8(3)
C64 N51 C52 C53 0.9(8)
Mn2 N51 C52 C53 -176.1(4)
N51 C52 C53 C54 -2.3(8)
C52 C53 C54 C55 1.9(8)
C53 C54 C55 C64 -0.3(8)
C53 C54 C55 C56 179.2(5)
C64 C55 C56 C57 -0.5(8)
C54 C55 C56 C57 180.0(6)
C55 C56 C57 C58 0.0(9)
C56 C57 C58 C59 -179.4(6)
C56 C57 C58 C63 -0.2(9)
C63 C58 C59 C60 -1.5(8)
C57 C58 C59 C60 177.7(6)
C58 C59 C60 C61 1.0(9)
O1 Mn2 N62 C61 167.3(8)
O65 Mn2 N62 C61 -1.2(4)
N51 Mn2 N62 C61 178.1(5)
O17 Mn2 N62 C61 -93.4(4)
O75 Mn2 N62 C61 90.0(4)
Mn1 Mn2 N62 C61 -66.5(6)
O1 Mn2 N62 C63 -14.8(12)
O65 Mn2 N62 C63 176.7(4)
N51 Mn2 N62 C63 -3.9(3)
O17 Mn2 N62 C63 84.5(3)
O75 Mn2 N62 C63 -92.1(3)
Mn1 Mn2 N62 C63 111.4(4)
C63 N62 C61 C60 -1.7(8)
Mn2 N62 C61 C60 176.1(4)
C59 C60 C61 N62 0.6(8)
C61 N62 C63 C58 1.2(8)
Mn2 N62 C63 C58 -176.9(4)
C61 N62 C63 C64 -178.5(5)
Mn2 N62 C63 C64 3.3(6)
C59 C58 C63 N62 0.4(8)
C57 C58 C63 N62 -178.8(5)
C59 C58 C63 C64 -179.9(5)
C57 C58 C63 C64 0.9(8)
C52 N51 C64 C55 0.9(7)
Mn2 N51 C64 C55 178.3(4)
C52 N51 C64 C63 179.1(4)
Mn2 N51 C64 C63 -3.5(6)
C54 C55 C64 N51 -1.1(8)
C56 C55 C64 N51 179.3(5)
C54 C55 C64 C63 -179.3(5)
C56 C55 C64 C63 1.1(8)
N62 C63 C64 N51 0.1(7)
C58 C63 C64 N51 -179.7(5)
N62 C63 C64 C55 178.4(5)
C58 C63 C64 C55 -1.4(8)
O1 Mn2 O65 C66 32.4(4)
N51 Mn2 O65 C66 -152.6(7)
N62 Mn2 O65 C66 -149.6(4)
O17 Mn2 O65 C66 -62.9(4)
O75 Mn2 O65 C66 123.2(4)
Mn1 Mn2 O65 C66 10.1(4)
Mn2 O65 C66 O67 -10.1(7)
Mn2 O65 C66 C68 169.5(3)
O65 C66 O67 Mn1 0.1(7)
C68 C66 O67 Mn1 -179.6(3)
O1 Mn1 O67 C66 -14.6(4)
O15 Mn1 O67 C66 84.6(4)
N12 Mn1 O67 C66 174.5(4)
N1 Mn1 O67 C66 -106.2(4)
O25 Mn1 O67 C66 -171.0(7)
Mn2 Mn1 O67 C66 5.2(4)
O67 C66 C68 C73 9.9(7)
O65 C66 C68 C73 -169.8(4)
O67 C66 C68 C69 -168.4(5)
O65 C66 C68 C69 11.9(7)
C73 C68 C69 C70 0.0(8)
C66 C68 C69 C70 178.3(5)
C68 C69 C70 C71 -1.7(8)
C69 C70 C71 C72 2.8(8)
C69 C70 C71 Cl2 -179.4(4)
C70 C71 C72 C73 -2.1(8)
Cl2 C71 C72 C73 -180.0(4)
C71 C72 C73 C68 0.4(8)
C69 C68 C73 C72 0.7(7)
C66 C68 C73 C72 -177.7(5)
O1 Mn2 O75 C76 107.0(4)
O65 Mn2 O75 C76 5.9(4)
N51 Mn2 O75 C76 -162.3(4)
N62 Mn2 O75 C76 -82.6(4)
O17 Mn2 O75 C76 -111.7(11)
Mn1 Mn2 O75 C76 88.0(4)
Mn2 O75 C76 C77 -82.0(6)
Mn4 O2 Mn3 O115 -47.3(3)
Mn4 O2 Mn3 N101 135.0(2)
Mn4 O2 Mn3 N112 136.4(9)
Mn4 O2 Mn3 O167 44.8(2)
Mn4 O2 Mn3 O125 -137.4(2)
O2 Mn3 N101 C102 0.1(5)
O115 Mn3 N101 C102 -169.8(7)
N112 Mn3 N101 C102 -179.6(5)
O167 Mn3 N101 C102 94.4(4)
O125 Mn3 N101 C102 -91.3(4)
Mn4 Mn3 N101 C102 21.6(5)
O2 Mn3 N101 C114 -177.2(4)
O115 Mn3 N101 C114 12.9(10)
N112 Mn3 N101 C114 3.1(4)
O167 Mn3 N101 C114 -82.9(4)
O125 Mn3 N101 C114 91.4(4)
Mn4 Mn3 N101 C114 -155.7(3)
C114 N101 C102 C103 -0.1(8)
Mn3 N101 C102 C103 -177.3(4)
N101 C102 C103 C104 -0.2(9)
C102 C103 C104 C105 0.6(10)
C103 C104 C105 C114 -0.7(9)
C103 C104 C105 C106 179.5(6)
C104 C105 C106 C107 180.0(7)
C114 C105 C106 C107 0.2(10)
C105 C106 C107 C108 0.1(11)
C106 C107 C108 C109 -179.6(7)
C106 C107 C108 C113 -0.2(10)
C113 C108 C109 C110 -1.7(10)
C107 C108 C109 C110 177.7(7)
C108 C109 C110 C111 1.7(11)
C109 C110 C111 N112 -0.9(10)
C110 C111 N112 C113 0.1(9)
C110 C111 N112 Mn3 176.7(5)
O2 Mn3 N112 C111 177.9(8)
O115 Mn3 N112 C111 1.4(5)
N101 Mn3 N112 C111 179.3(5)
O167 Mn3 N112 C111 -89.8(5)
O125 Mn3 N112 C111 91.3(5)
Mn4 Mn3 N112 C111 -62.0(7)
O2 Mn3 N112 C113 -5.4(13)
O115 Mn3 N112 C113 178.1(4)
N101 Mn3 N112 C113 -4.0(4)
O167 Mn3 N112 C113 86.9(4)
O125 Mn3 N112 C113 -92.0(4)
Mn4 Mn3 N112 C113 114.7(4)
C111 N112 C113 C108 -0.1(8)
Mn3 N112 C113 C108 -177.2(4)
C111 N112 C113 C114 -178.6(5)
Mn3 N112 C113 C114 4.3(6)
C109 C108 C113 N112 0.9(9)
C107 C108 C113 N112 -178.5(6)
C109 C108 C113 C114 179.3(6)
C107 C108 C113 C114 -0.1(9)
C102 N101 C114 C105 0.0(8)
Mn3 N101 C114 C105 177.5(4)
C102 N101 C114 C113 -179.3(5)
Mn3 N101 C114 C113 -1.8(6)
C104 C105 C114 N101 0.4(9)
C106 C105 C114 N101 -179.8(5)
C104 C105 C114 C113 179.7(5)
C106 C105 C114 C113 -0.5(8)
N112 C113 C114 N101 -1.7(7)
C108 C113 C114 N101 179.8(5)
N112 C113 C114 C105 179.0(5)
C108 C113 C114 C105 0.4(8)
O2 Mn3 O115 C116 28.3(5)
N101 Mn3 O115 C116 -162.0(7)
N112 Mn3 O115 C116 -152.4(5)
O167 Mn3 O115 C116 -66.3(5)
O125 Mn3 O115 C116 119.7(5)
Mn4 Mn3 O115 C116 7.2(4)
Mn3 O115 C116 O117 -11.5(8)
Mn3 O115 C116 C118 166.8(3)
O115 C116 O117 Mn4 8.2(8)
C118 C116 O117 Mn4 -170.1(3)
O117 C116 C118 C119 -168.9(5)
O115 C116 C118 C119 12.6(8)
O117 C116 C118 C123 10.4(7)
O115 C116 C118 C123 -168.1(5)
C123 C118 C119 C120 1.4(9)
C116 C118 C119 C120 -179.4(5)
C118 C119 C120 C121 -2.2(9)
C119 C120 C121 C122 1.9(9)
C119 C120 C121 Cl3 -178.0(5)
C120 C121 C122 C123 -0.8(9)
Cl3 C121 C122 C123 179.1(4)
C119 C118 C123 C122 -0.2(8)
C116 C118 C123 C122 -179.5(5)
C121 C122 C123 C118 -0.1(8)
O2 Mn3 O125 C126 104.7(5)
O115 Mn3 O125 C126 3.3(5)
N101 Mn3 O125 C126 -164.3(5)
N112 Mn3 O125 C126 -85.2(5)
O167 Mn3 O125 C126 -95.8(14)
Mn4 Mn3 O125 C126 84.0(5)
Mn3 O125 C126 C127 -86.3(8)
Mn3 O2 Mn4 O165 -51.8(2)
Mn3 O2 Mn4 N151 133.6(2)
Mn3 O2 Mn4 N162 115.1(9)
Mn3 O2 Mn4 O117 42.6(2)
Mn3 O2 Mn4 O175 -140.1(2)
C116 O117 Mn4 O2 -22.0(4)
C116 O117 Mn4 O165 77.5(4)
C116 O117 Mn4 N151 -113.4(4)
C116 O117 Mn4 N162 167.6(5)
C116 O117 Mn4 O175 173.6(7)
C116 O117 Mn4 Mn3 -2.1(4)
O115 Mn3 Mn4 O2 133.3(3)
N101 Mn3 Mn4 O2 -49.2(3)
N112 Mn3 Mn4 O2 -162.0(5)
O167 Mn3 Mn4 O2 -133.1(3)
O125 Mn3 Mn4 O2 47.0(3)
O2 Mn3 Mn4 O165 128.3(3)
O115 Mn3 Mn4 O165 -98.43(15)
N101 Mn3 Mn4 O165 79.06(17)
N112 Mn3 Mn4 O165 -33.7(4)
O167 Mn3 Mn4 O165 -4.77(14)
O125 Mn3 Mn4 O165 175.25(15)
O2 Mn3 Mn4 N151 -50.7(3)
O115 Mn3 Mn4 N151 82.60(18)
N101 Mn3 Mn4 N151 -99.91(18)
N112 Mn3 Mn4 N151 147.3(4)
O167 Mn3 Mn4 N151 176.27(16)
O125 Mn3 Mn4 N151 -3.71(16)
O2 Mn3 Mn4 N162 -159.2(4)
O115 Mn3 Mn4 N162 -25.9(3)
N101 Mn3 Mn4 N162 151.6(3)
N112 Mn3 Mn4 N162 38.8(4)
O167 Mn3 Mn4 N162 67.7(3)
O125 Mn3 Mn4 N162 -112.2(3)
O2 Mn3 Mn4 O117 -135.4(3)
O115 Mn3 Mn4 O117 -2.07(16)
N101 Mn3 Mn4 O117 175.42(17)
N112 Mn3 Mn4 O117 62.6(4)
O167 Mn3 Mn4 O117 91.59(14)
O125 Mn3 Mn4 O117 -88.39(15)
O2 Mn3 Mn4 O175 45.5(3)
O115 Mn3 Mn4 O175 178.78(17)
N101 Mn3 Mn4 O175 -3.73(17)
N112 Mn3 Mn4 O175 -116.5(4)
O167 Mn3 Mn4 O175 -87.56(15)
O125 Mn3 Mn4 O175 92.46(16)
O2 Mn4 N151 C152 3.3(4)
O165 Mn4 N151 C152 -149.7(7)
N162 Mn4 N151 C152 -179.9(5)
O117 Mn4 N151 C152 98.2(4)
O175 Mn4 N151 C152 -91.5(4)
Mn3 Mn4 N151 C152 25.3(5)
O2 Mn4 N151 C164 -171.9(3)
O165 Mn4 N151 C164 35.0(9)
N162 Mn4 N151 C164 4.8(3)
O117 Mn4 N151 C164 -77.1(3)
O175 Mn4 N151 C164 93.3(3)
Mn3 Mn4 N151 C164 -150.0(3)
C164 N151 C152 C153 -1.9(8)
Mn4 N151 C152 C153 -176.9(4)
N151 C152 C153 C154 2.1(9)
C152 C153 C154 C155 -1.2(9)
C153 C154 C155 C164 0.2(8)
C153 C154 C155 C156 -179.4(6)
C154 C155 C156 C157 179.9(5)
C164 C155 C156 C157 0.4(8)
C155 C156 C157 C158 -0.4(8)
C156 C157 C158 C163 -0.2(8)
C156 C157 C158 C159 -179.4(5)
C163 C158 C159 C160 0.4(7)
C157 C158 C159 C160 179.6(5)
C158 C159 C160 C161 -0.2(8)
C159 C160 C161 N162 -0.5(8)
C160 C161 N162 C163 1.1(7)
C160 C161 N162 Mn4 174.9(4)
O2 Mn4 N162 C161 -160.2(8)
O165 Mn4 N162 C161 6.8(4)
N151 Mn4 N162 C161 -179.1(4)
O117 Mn4 N162 C161 -86.7(4)
O175 Mn4 N162 C161 94.3(4)
Mn3 Mn4 N162 C161 -63.7(5)
O2 Mn4 N162 C163 13.9(11)
O165 Mn4 N162 C163 -179.1(3)
N151 Mn4 N162 C163 -5.0(3)
O117 Mn4 N162 C163 87.4(3)
O175 Mn4 N162 C163 -91.6(3)
Mn3 Mn4 N162 C163 110.4(3)
C161 N162 C163 C158 -0.9(7)
Mn4 N162 C163 C158 -175.6(4)
C161 N162 C163 C164 179.3(4)
Mn4 N162 C163 C164 4.5(5)
C159 C158 C163 N162 0.2(7)
C157 C158 C163 N162 -179.1(4)
C159 C158 C163 C164 -180.0(5)
C157 C158 C163 C164 0.7(7)
C152 N151 C164 C155 0.8(7)
Mn4 N151 C164 C155 176.5(4)
C152 N151 C164 C163 -179.7(4)
Mn4 N151 C164 C163 -4.0(5)
C154 C155 C164 N151 0.0(7)
C156 C155 C164 N151 179.6(5)
C154 C155 C164 C163 -179.4(5)
C156 C155 C164 C163 0.2(7)
N162 C163 C164 N151 -0.4(7)
C158 C163 C164 N151 179.8(4)
N162 C163 C164 C155 179.1(4)
C158 C163 C164 C155 -0.7(7)
O2 Mn4 O165 C166 26.9(4)
N151 Mn4 O165 C166 179.6(7)
N162 Mn4 O165 C166 -150.8(4)
O117 Mn4 O165 C166 -68.5(4)
O175 Mn4 O165 C166 121.5(4)
Mn3 Mn4 O165 C166 4.3(4)
Mn4 O165 C166 O167 0.4(7)
Mn4 O165 C166 C168 -180.0(3)
O165 C166 O167 Mn3 -8.8(7)
C168 C166 O167 Mn3 171.6(3)
O2 Mn3 O167 C166 -12.4(4)
O115 Mn3 O167 C166 89.1(4)
N101 Mn3 O167 C166 -103.5(4)
N112 Mn3 O167 C166 177.5(4)
O125 Mn3 O167 C166 -171.8(12)
Mn4 Mn3 O167 C166 8.3(4)
O167 C166 C168 C173 -5.5(7)
O165 C166 C168 C173 174.8(4)
O167 C166 C168 C169 174.6(5)
O165 C166 C168 C169 -5.1(7)
C173 C168 C169 C170 0.6(8)
C166 C168 C169 C170 -179.5(5)
C168 C169 C170 C171 -1.7(8)
C169 C170 C171 C172 1.1(8)
C169 C170 C171 Cl4 -179.3(4)
C170 C171 C172 C173 0.7(8)
Cl4 C171 C172 C173 -178.9(4)
C171 C172 C173 C168 -1.9(8)
C169 C168 C173 C172 1.3(7)
C166 C168 C173 C172 -178.7(4)
O2 Mn4 O175 C176 101.4(4)
O165 Mn4 O175 C176 2.4(4)
N151 Mn4 O175 C176 -167.6(4)
N162 Mn4 O175 C176 -88.3(4)
O117 Mn4 O175 C176 -94.2(9)
Mn3 Mn4 O175 C176 81.1(4)
Mn4 O175 C176 C177 -85.5(5)
